data_4123902
loop_
_publ_author_name
'Lilio, Alyssia M.'
'Reineke, Mark H.'
'Moore, Curtis E.'
'Rheingold, Arnold L.'
'Takase, Michael K.'
'Kubiak, Clifford P.'

_publ_section_title
;
 Incorporation of Pendant Bases into Rh(diphosphine)2 Complexes:
 Synthesis, Thermodynamic Studies, And Catalytic CO2 Hydrogenation
 Activity of [Rh(P2N2)2](+) Complexes.
;
_journal_issue 25
_journal_name_full 'Journal of the American Chemical Society'
_journal_page_first 8251
_journal_page_last 8260
_journal_paper_doi 10.1021/jacs.5b04291
_journal_volume 137
_journal_year 2015
_chemical_formula_moiety 'C60 H65 N4 O4 P4 Rh, 1(C4 H8 O)'
_chemical_formula_sum 'C64 H73 N4 O5 P4 Rh'
_chemical_formula_weight 1205.05
_space_group_crystal_system monoclinic
_space_group_IT_number 4
_space_group_name_Hall 'P 2yb'
_space_group_name_H-M_alt 'P 1 21 1'
_symmetry_space_group_name_Hall 'P 2yb'
_symmetry_space_group_name_H-M 'P 1 21 1'
_atom_sites_solution_hydrogens mixed
_atom_sites_solution_primary direct
_atom_sites_solution_secondary difmap
_audit_creation_date 2014-11-26
_audit_creation_method
;
Olex2 1.2-beta
(compiled 2014.11.25 svn.r3098 for OlexSys, GUI svn.r4951)
;
_cell_angle_alpha 90
_cell_angle_beta 112.6250(10)
_cell_angle_gamma 90
_cell_formula_units_Z 4
_cell_length_a 9.9890(2)
_cell_length_b 48.2896(9)
_cell_length_c 12.8422(3)
_cell_measurement_reflns_used 9571
_cell_measurement_temperature 100
_cell_measurement_theta_max 36.005
_cell_measurement_theta_min 2.216
_cell_volume 5717.9(2)
_computing_cell_refinement 'SAINT v8.34A (Bruker, 2013)'
_computing_data_collection 'APEX2 v2013.6-2 (Bruker, 2013)'
_computing_data_reduction 'SAINT v8.34A (Bruker, 2013)'
_computing_molecular_graphics 'Olex2 (Dolomanov et al., 2009)'
_computing_publication_material 'Olex2 (Dolomanov et al., 2009)'
_computing_structure_refinement 'ShelXL (Sheldrick, 2008)'
_computing_structure_solution 'XS (Sheldrick, 2008)'
_diffrn_ambient_temperature 100
_diffrn_detector 'Bruker APEX-II CCD'
_diffrn_detector_area_resol_mean 7.9
_diffrn_detector_type 'CCD Area Detector'
_diffrn_measured_fraction_theta_full 1.000
_diffrn_measured_fraction_theta_max 1.000
_diffrn_measurement_device 'four-circle KAPPA diffractometer'
_diffrn_measurement_device_type 'Bruker Kappa APEX II'
_diffrn_measurement_method '\w and \f scans'
_diffrn_radiation_monochromator graphite
_diffrn_radiation_probe x-ray
_diffrn_radiation_type MoK\a
_diffrn_radiation_wavelength 0.71073
_diffrn_reflns_av_R_equivalents 0.0294
_diffrn_reflns_av_unetI/netI 0.0233
_diffrn_reflns_laue_measured_fraction_full 1.000
_diffrn_reflns_laue_measured_fraction_max 1.000
_diffrn_reflns_limit_h_max 12
_diffrn_reflns_limit_h_min -12
_diffrn_reflns_limit_k_max 59
_diffrn_reflns_limit_k_min -59
_diffrn_reflns_limit_l_max 15
_diffrn_reflns_limit_l_min -15
_diffrn_reflns_number 99820
_diffrn_reflns_point_group_measured_fraction_full 1.000
_diffrn_reflns_point_group_measured_fraction_max 1.000
_diffrn_reflns_theta_full 26.000
_diffrn_reflns_theta_max 26.000
_diffrn_reflns_theta_min 1.687
_diffrn_source 'sealed tube'
_diffrn_source_type fine-focus
_diffrn_standards_number 0
_exptl_absorpt_coefficient_mu 0.465
_exptl_absorpt_correction_T_max 0.1138
_exptl_absorpt_correction_T_min 0.0657
_exptl_absorpt_correction_type multi-scan
_exptl_absorpt_process_details
;
SADABS-2014/4 (Bruker,2014/4) was used for absorption correction.
wR2(int) was 0.0578 before and 0.0526 after correction.
The Ratio of minimum to maximum transmission is 0.5773.
The \l/2 correction factor is Not present.
;
_exptl_crystal_colour orange
_exptl_crystal_colour_primary orange
_exptl_crystal_density_diffrn 1.400
_exptl_crystal_description block
_exptl_crystal_F_000 2520
_exptl_crystal_size_max 0.21
_exptl_crystal_size_mid 0.15
_exptl_crystal_size_min 0.11
_refine_diff_density_max 0.466
_refine_diff_density_min -0.375
_refine_diff_density_rms 0.048
_refine_ls_abs_structure_details
;
 Refined as an inversion twin.
;
_refine_ls_abs_structure_Flack 0.459(14)
_refine_ls_extinction_method none
_refine_ls_goodness_of_fit_ref 1.081
_refine_ls_hydrogen_treatment mixed
_refine_ls_matrix_type full
_refine_ls_number_parameters 1413
_refine_ls_number_reflns 22483
_refine_ls_number_restraints 13
_refine_ls_restrained_S_all 1.089
_refine_ls_R_factor_all 0.0257
_refine_ls_R_factor_gt 0.0250
_refine_ls_shift/su_max 0.002
_refine_ls_shift/su_mean 0.000
_refine_ls_structure_factor_coef Fsqd
_refine_ls_weighting_details 'w=1/[\s^2^(Fo^2^)+(0.0226P)^2^+3.3798P] where P=(Fo^2^+2Fc^2^)/3'
_refine_ls_weighting_scheme calc
_refine_ls_wR_factor_gt 0.0578
_refine_ls_wR_factor_ref 0.0582
_reflns_Friedel_coverage 0.975
_reflns_friedel_fraction_full 1.000
_reflns_friedel_fraction_max 1.000
_reflns_number_gt 22083
_reflns_number_total 22483
_reflns_threshold_expression 'I > 2\s(I)'
_cod_data_source_file ja5b04291_si_007.cif
_cod_data_source_block a14403_a
_cod_depositor_comments
;
The following automatic conversions were performed:

'_diffrn_radiation_probe' value 'X-ray' changed to 'x-ray' according
to
/usr/data/users/saulius/crontab/automatic-downloads/current/ACS/lib/dictionaries/cif_core.dic
dictionary named 'cif_core.dic' version 2.4.2 from 2011-04-26.

Automatic conversion script
Id: cif_fix_values 3271 2015-04-21 07:52:19Z andrius 
;
_cod_database_code 4123902
_shelx_space_group_comment
;
The symmetry employed for this shelxl refinement is uniquely defined
by the following loop, which should always be used as a source of
symmetry information in preference to the above space-group names.
They are only intended as comments.
;
_shelx_estimated_absorpt_t_max 0.951
_shelx_estimated_absorpt_t_min 0.909
_olex2_refinement_description
;
1. Twinned data refinement
 Scales: 0.541(14) 0.459(14)
2. Fixed Uiso
 At 1.2 times of:
  All C(H) groups, All C(H,H) groups, All C(H,H,H,H,H,H) groups
 At 1.5 times of:
  All C(H,H,H) groups
3. Shared sites
{O2SC, C8SB}
{O2SB, C8SC}
4. Restrained distances
 O2SB-C6S = O2SB-C7SB = O2S-C5S = O2S-C8S = O2SC-C5S
 1.45 with sigma of 0.02
 C7S-C6S = C8S-C7S = C8SB-C7SB = C8SB-C5S
 1.54 with sigma of 0.02
 Rh1'-HA = Rh1-H
 1.6 with sigma of 0.02
5. Uiso/Uaniso restraints and constraints
Uanis(O2SC) = Uanis(C8SB)
Uanis(O2SB) = Uanis(C8SC)
Uanis(O2S) = Uanis(C6S) = Uanis(C5S) = Uanis(C7S) = Uanis(O2SB) = Uanis(C8SC) =
Uanis(C8SB) = Uanis(O2SC) = Uanis(C8S) = Uanis(C7SB) = Uanis(C7SC)
6. Others
 1*[Sof(O2S)+Sof(H5SA)+Sof(H5SB)+Sof(H6SA)+Sof(H6SB)+Sof(C7S)+Sof(H7SA)+
 Sof(H7SB)+Sof(C8S)+Sof(H8SA)+Sof(H8SB)]+1*[Sof(O2SB)+Sof(H5SC)+Sof(H5SD)+
 Sof(H6SC)+Sof(H6SD)+Sof(C7SB)+Sof(H7SC)+Sof(H7SD)+Sof(C8SB)+Sof(H8SC)+
 Sof(H8SD)]+1*[Sof(O2SC)+Sof(H5SE)+Sof(H5SF)+Sof(H6SE)+Sof(H6SF)+Sof(C7SC)+
 Sof(H7SE)+Sof(H7SF)+Sof(C8SC)+Sof(H8SE)+Sof(H8SF)]=1 with esd of 0.0001
 Sof(O2S)=Sof(H5SA)=Sof(H5SB)=Sof(H6SA)=Sof(H6SB)=Sof(C7S)=Sof(H7SA)=Sof(H7SB)=
 Sof(C8S)=Sof(H8SA)=Sof(H8SB)=FVAR(1)
 Sof(O2SB)=Sof(H5SC)=Sof(H5SD)=Sof(H6SC)=Sof(H6SD)=Sof(C7SB)=Sof(H7SC)=
 Sof(H7SD)=Sof(C8SB)=Sof(H8SC)=Sof(H8SD)=FVAR(2)
 Sof(O2SC)=Sof(H5SE)=Sof(H5SF)=Sof(H6SE)=Sof(H6SF)=Sof(C7SC)=Sof(H7SE)=
 Sof(H7SF)=Sof(C8SC)=Sof(H8SE)=Sof(H8SF)=FVAR(3)
7.a Secondary CH2 refined with riding coordinates:
 C1(H1A,H1B), C2(H2A,H2B), C3(H3A,H3B), C4(H4A,H4B), C5(H5A,H5B), C6(H6A,H6B),
 C7(H7A,H7B), C8(H8A,H8B), C1'(H1'A,H1'B), C2'(H2'A,H2'B), C3'(H3'A,H3'B),
 C4'(H4'A,H4'B), C5'(H5'A,H5'B), C6'(H6'A,H6'B), C7'(H7'A,H7'B), C8'(H8'A,H8'B),
  C1S(H1SA,H1SB), C2S(H2SA,H2SB), C3S(H3SA,H3SB), C4S(H4SA,H4SB), C5S(H5SA,
 H5SB), C5S(H5SC,H5SD), C5S(H5SE,H5SF), C6S(H6SA,H6SB), C6S(H6SC,H6SD),
 C6S(H6SE,H6SF), C7S(H7SA,H7SB), C8S(H8SA,H8SB), C7SB(H7SC,H7SD), C8SB(H8SC,
 H8SD), C7SC(H7SE,H7SF), C8SC(H8SE,H8SF)
7.b Aromatic/amide H refined with riding coordinates:
 C10(H10), C11(H11), C12(H12), C13(H13), C14(H14), C16(H16), C17(H17),
 C19(H19), C20(H20), C23(H23), C24(H24), C26(H26), C27(H27), C30(H30), C31(H31),
  C32(H32), C33(H33), C34(H34), C36(H36), C37(H37), C38(H38), C39(H39),
 C40(H40), C42(H42), C43(H43), C45(H45), C46(H46), C49(H49), C50(H50), C52(H52),
  C53(H53), C56(H56), C57(H57), C58(H58), C59(H59), C60(H60), C10'(H10'),
 C11'(H11'), C12'(H12'), C13'(H13'), C14'(H14'), C16'(H16'), C17'(H17'),
 C19'(H19'), C20'(H20'), C23'(H23'), C24'(H24'), C26'(H26'), C27'(H27'),
 C30'(H30'), C31'(H31'), C32'(H32'), C33'(H33'), C34'(H34'), C36'(H36'),
 C37'(H37'), C38'(H38'), C39'(H39'), C40'(H40'), C42'(H42'), C43'(H43'),
 C45'(H45'), C46'(H46'), C49'(H49'), C50'(H50'), C52'(H52'), C53'(H53'),
 C56'(H56'), C57'(H57'), C58'(H58'), C59'(H59'), C60'(H60')
7.c Idealised Me refined as rotating group:
 C21(H21A,H21B,H21C), C28(H28A,H28B,H28C), C47(H47A,H47B,H47C), C54(H54A,H54B,
 H54C), C21'(H21D,H21E,H21F), C28'(H28D,H28E,H28F), C47'(H47D,H47E,H47F),
 C54'(H54D,H54E,H54F)
;
_shelx_shelxl_version_number 2014/7
_olex2_submission_special_instructions 'No special instructions were received'

loop_
_space_group_symop_operation_xyz
'x, y, z'
'-x, y+1/2, -z'

loop_
_atom_site_label
_atom_site_type_symbol
_atom_site_fract_x
_atom_site_fract_y
_atom_site_fract_z
_atom_site_U_iso_or_equiv
_atom_site_adp_type
_atom_site_occupancy
_atom_site_site_symmetry_order
_atom_site_calc_flag
_atom_site_refinement_flags_posn
_atom_site_refinement_flags_occupancy
_atom_site_disorder_assembly
_atom_site_disorder_group
Rh1 Rh 0.19055(3) 0.36612(2) 0.59788(2) 0.01368(6) Uani 1 1 d D . . .
H H 0.135(6) 0.3436(9) 0.662(4) 0.054(16) Uiso 1 1 d D . . .
P1 P -0.02975(9) 0.35950(2) 0.45469(7) 0.01555(18) Uani 1 1 d . . . .
P2 P 0.06503(9) 0.39830(2) 0.65507(7) 0.01508(17) Uani 1 1 d . . . .
P3 P 0.40426(9) 0.34438(2) 0.67780(7) 0.01469(17) Uani 1 1 d . . . .
P4 P 0.32453(9) 0.38830(2) 0.51378(7) 0.01493(17) Uani 1 1 d . . . .
O1 O -0.5261(3) 0.49465(5) 0.1871(2) 0.0215(5) Uani 1 1 d . . . .
O2 O 0.0099(3) 0.26975(6) 0.9474(2) 0.0303(6) Uani 1 1 d . . . .
O3 O 0.8599(3) 0.47564(5) 1.0470(2) 0.0245(6) Uani 1 1 d . . . .
O4 O 0.3950(3) 0.25794(6) 0.1371(2) 0.0291(6) Uani 1 1 d . . . .
N1 N -0.1411(3) 0.35553(6) 0.6265(2) 0.0165(6) Uani 1 1 d . . . .
N2 N -0.1463(3) 0.41254(6) 0.4462(2) 0.0168(6) Uani 1 1 d . . . .
N3 N 0.5403(3) 0.39545(6) 0.7325(2) 0.0180(6) Uani 1 1 d . . . .
N4 N 0.3974(3) 0.33652(6) 0.4590(2) 0.0165(6) Uani 1 1 d . . . .
C1 C -0.1789(4) 0.35125(8) 0.5062(3) 0.0193(7) Uani 1 1 d . . . .
H1A H -0.2642 0.3629 0.4640 0.023 Uiso 1 1 calc R . . .
H1B H -0.2078 0.3317 0.4881 0.023 Uiso 1 1 calc R . . .
C2 C -0.1062(4) 0.38397(7) 0.6647(3) 0.0179(7) Uani 1 1 d . . . .
H2A H -0.0966 0.3851 0.7443 0.022 Uiso 1 1 calc R . . .
H2B H -0.1885 0.3959 0.6196 0.022 Uiso 1 1 calc R . . .
C3 C -0.1044(4) 0.39235(7) 0.3782(3) 0.0174(7) Uani 1 1 d . . . .
H3A H -0.0308 0.4009 0.3542 0.021 Uiso 1 1 calc R . . .
H3B H -0.1905 0.3880 0.3094 0.021 Uiso 1 1 calc R . . .
C4 C -0.0286(4) 0.42462(7) 0.5442(3) 0.0172(7) Uani 1 1 d . . . .
H4A H -0.0691 0.4393 0.5774 0.021 Uiso 1 1 calc R . . .
H4B H 0.0432 0.4333 0.5187 0.021 Uiso 1 1 calc R . . .
C5 C 0.5546(3) 0.36672(8) 0.7717(3) 0.0174(6) Uani 1 1 d . . . .
H5A H 0.5553 0.3663 0.8490 0.021 Uiso 1 1 calc R . . .
H5B H 0.6483 0.3592 0.7750 0.021 Uiso 1 1 calc R . . .
C6 C 0.4889(4) 0.33194(8) 0.5773(3) 0.0181(7) Uani 1 1 d . . . .
H6A H 0.5824 0.3416 0.5949 0.022 Uiso 1 1 calc R . . .
H6B H 0.5098 0.3119 0.5896 0.022 Uiso 1 1 calc R . . .
C7 C 0.5135(4) 0.39862(8) 0.6133(3) 0.0186(7) Uani 1 1 d . . . .
H7A H 0.5849 0.3873 0.5961 0.022 Uiso 1 1 calc R . . .
H7B H 0.5301 0.4182 0.5989 0.022 Uiso 1 1 calc R . . .
C8 C 0.3772(4) 0.36521(8) 0.4199(3) 0.0180(6) Uani 1 1 d . . . .
H8A H 0.3011 0.3659 0.3428 0.022 Uiso 1 1 calc R . . .
H8B H 0.4685 0.3721 0.4160 0.022 Uiso 1 1 calc R . . .
C9 C -0.0720(4) 0.33739(7) 0.3293(3) 0.0172(7) Uani 1 1 d . . . .
C10 C 0.0428(4) 0.32330(8) 0.3171(3) 0.0224(8) Uani 1 1 d . . . .
H10 H 0.1364 0.3239 0.3760 0.027 Uiso 1 1 calc R . . .
C11 C 0.0217(4) 0.30830(9) 0.2193(3) 0.0266(8) Uani 1 1 d . . . .
H11 H 0.1012 0.2992 0.2110 0.032 Uiso 1 1 calc R . . .
C12 C -0.1148(4) 0.30672(9) 0.1346(3) 0.0270(9) Uani 1 1 d . . . .
H12 H -0.1291 0.2965 0.0680 0.032 Uiso 1 1 calc R . . .
C13 C -0.2315(4) 0.32007(8) 0.1468(3) 0.0253(8) Uani 1 1 d . . . .
H13 H -0.3255 0.3188 0.0887 0.030 Uiso 1 1 calc R . . .
C14 C -0.2107(4) 0.33521(8) 0.2438(3) 0.0211(7) Uani 1 1 d . . . .
H14 H -0.2907 0.3441 0.2522 0.025 Uiso 1 1 calc R . . .
C15 C -0.2400(4) 0.43408(7) 0.3769(3) 0.0169(7) Uani 1 1 d . . . .
C16 C -0.2050(4) 0.44938(9) 0.2996(3) 0.0280(9) Uani 1 1 d . . . .
H16 H -0.1160 0.4459 0.2913 0.034 Uiso 1 1 calc R . . .
C17 C -0.2975(4) 0.46960(9) 0.2343(3) 0.0270(9) Uani 1 1 d . . . .
H17 H -0.2726 0.4798 0.1811 0.032 Uiso 1 1 calc R . . .
C18 C -0.4264(4) 0.47481(7) 0.2471(3) 0.0184(7) Uani 1 1 d . . . .
C19 C -0.4627(4) 0.45978(8) 0.3244(3) 0.0223(8) Uani 1 1 d . . . .
H19 H -0.5512 0.4634 0.3332 0.027 Uiso 1 1 calc R . . .
C20 C -0.3691(4) 0.43942(8) 0.3890(3) 0.0218(8) Uani 1 1 d . . . .
H20 H -0.3941 0.4291 0.4418 0.026 Uiso 1 1 calc R . . .
C21 C -0.4895(4) 0.51084(8) 0.1089(3) 0.0248(8) Uani 1 1 d . . . .
H21A H -0.4765 0.4986 0.0525 0.037 Uiso 1 1 calc GR . . .
H21B H -0.3992 0.5209 0.1493 0.037 Uiso 1 1 calc GR . . .
H21C H -0.5676 0.5241 0.0712 0.037 Uiso 1 1 calc GR . . .
C22 C -0.0965(4) 0.33360(8) 0.7041(3) 0.0187(7) Uani 1 1 d . . . .
C23 C -0.1284(4) 0.30588(8) 0.6712(3) 0.0253(8) Uani 1 1 d . . . .
H23 H -0.1751 0.3017 0.5932 0.030 Uiso 1 1 calc R . . .
C24 C -0.0940(4) 0.28423(8) 0.7490(3) 0.0246(8) Uani 1 1 d . . . .
H24 H -0.1170 0.2657 0.7233 0.030 Uiso 1 1 calc R . . .
C25 C -0.0267(4) 0.28952(8) 0.8630(3) 0.0222(8) Uani 1 1 d . . . .
C26 C 0.0067(5) 0.31677(9) 0.8978(3) 0.0275(9) Uani 1 1 d . . . .
H26 H 0.0526 0.3208 0.9761 0.033 Uiso 1 1 calc R . . .
C27 C -0.0259(4) 0.33818(8) 0.8205(3) 0.0254(8) Uani 1 1 d . . . .
H27 H 0.0003 0.3565 0.8470 0.031 Uiso 1 1 calc R . . .
C28 C -0.0157(5) 0.24156(9) 0.9120(4) 0.0326(9) Uani 1 1 d . . . .
H28A H -0.1194 0.2388 0.8677 0.049 Uiso 1 1 calc GR . . .
H28B H 0.0153 0.2295 0.9783 0.049 Uiso 1 1 calc GR . . .
H28C H 0.0395 0.2370 0.8655 0.049 Uiso 1 1 calc GR . . .
C29 C 0.1321(4) 0.42210(7) 0.7760(3) 0.0178(7) Uani 1 1 d . . . .
C30 C 0.0420(4) 0.43645(8) 0.8190(3) 0.0191(7) Uani 1 1 d . . . .
H30 H -0.0603 0.4345 0.7836 0.023 Uiso 1 1 calc R . . .
C31 C 0.1013(4) 0.45349(8) 0.9128(3) 0.0212(8) Uani 1 1 d . . . .
H31 H 0.0396 0.4629 0.9420 0.025 Uiso 1 1 calc R . . .
C32 C 0.2505(4) 0.45686(8) 0.9641(3) 0.0231(8) Uani 1 1 d . . . .
H32 H 0.2908 0.4685 1.0284 0.028 Uiso 1 1 calc R . . .
C33 C 0.3409(4) 0.44323(8) 0.9212(3) 0.0222(8) Uani 1 1 d . . . .
H33 H 0.4430 0.4458 0.9553 0.027 Uiso 1 1 calc R . . .
C34 C 0.2818(4) 0.42577(8) 0.8283(3) 0.0192(7) Uani 1 1 d . . . .
H34 H 0.3442 0.4162 0.8003 0.023 Uiso 1 1 calc R . . .
C35 C 0.4380(4) 0.31474(7) 0.7738(3) 0.0164(7) Uani 1 1 d . . . .
C36 C 0.3358(4) 0.30720(8) 0.8177(3) 0.0195(7) Uani 1 1 d . . . .
H36 H 0.2461 0.3168 0.7944 0.023 Uiso 1 1 calc R . . .
C37 C 0.3635(4) 0.28570(8) 0.8954(3) 0.0211(8) Uani 1 1 d . . . .
H37 H 0.2941 0.2811 0.9265 0.025 Uiso 1 1 calc R . . .
C38 C 0.4928(4) 0.27104(8) 0.9274(3) 0.0216(8) Uani 1 1 d . . . .
H38 H 0.5116 0.2562 0.9798 0.026 Uiso 1 1 calc R . . .
C39 C 0.5947(4) 0.27807(8) 0.8826(3) 0.0230(8) Uani 1 1 d . . . .
H39 H 0.6824 0.2678 0.9036 0.028 Uiso 1 1 calc R . . .
C40 C 0.5691(4) 0.29999(8) 0.8075(3) 0.0200(7) Uani 1 1 d . . . .
H40 H 0.6404 0.3050 0.7788 0.024 Uiso 1 1 calc R . . .
C41 C 0.6256(4) 0.41578(8) 0.8089(3) 0.0191(7) Uani 1 1 d . . . .
C42 C 0.7223(4) 0.40889(8) 0.9178(3) 0.0205(7) Uani 1 1 d . . . .
H42 H 0.7375 0.3900 0.9394 0.025 Uiso 1 1 calc R . . .
C43 C 0.7963(4) 0.42927(8) 0.9949(3) 0.0232(8) Uani 1 1 d . . . .
H43 H 0.8599 0.4241 1.0688 0.028 Uiso 1 1 calc R . . .
C44 C 0.7784(4) 0.45705(8) 0.9652(3) 0.0217(8) Uani 1 1 d . . . .
C45 C 0.6850(4) 0.46443(8) 0.8580(3) 0.0228(8) Uani 1 1 d . . . .
H45 H 0.6723 0.4834 0.8365 0.027 Uiso 1 1 calc R . . .
C46 C 0.6091(4) 0.44386(8) 0.7812(3) 0.0226(8) Uani 1 1 d . . . .
H46 H 0.5442 0.4492 0.7079 0.027 Uiso 1 1 calc R . . .
C47 C 0.8304(4) 0.50424(8) 1.0216(3) 0.0259(8) Uani 1 1 d . . . .
H47A H 0.8547 0.5092 0.9569 0.039 Uiso 1 1 calc GR . . .
H47B H 0.8889 0.5154 1.0871 0.039 Uiso 1 1 calc GR . . .
H47C H 0.7273 0.5078 1.0033 0.039 Uiso 1 1 calc GR . . .
C48 C 0.4041(4) 0.31659(7) 0.3805(3) 0.0178(7) Uani 1 1 d . . . .
C49 C 0.3868(4) 0.28841(8) 0.3985(3) 0.0210(7) Uani 1 1 d . . . .
H49 H 0.3768 0.2829 0.4661 0.025 Uiso 1 1 calc R . . .
C50 C 0.3838(4) 0.26825(8) 0.3203(3) 0.0213(8) Uani 1 1 d . . . .
H50 H 0.3737 0.2493 0.3354 0.026 Uiso 1 1 calc R . . .
C51 C 0.3956(4) 0.27600(8) 0.2202(3) 0.0219(8) Uani 1 1 d . . . .
C52 C 0.4117(5) 0.30371(8) 0.2002(3) 0.0255(8) Uani 1 1 d . . . .
H52 H 0.4195 0.3091 0.1317 0.031 Uiso 1 1 calc R . . .
C53 C 0.4164(4) 0.32373(8) 0.2792(3) 0.0224(8) Uani 1 1 d . . . .
H53 H 0.4282 0.3426 0.2640 0.027 Uiso 1 1 calc R . . .
C54 C 0.3758(5) 0.22941(8) 0.1552(4) 0.0332(10) Uani 1 1 d . . . .
H54A H 0.3876 0.2184 0.0953 0.050 Uiso 1 1 calc GR . . .
H54B H 0.2783 0.2265 0.1544 0.050 Uiso 1 1 calc GR . . .
H54C H 0.4482 0.2237 0.2285 0.050 Uiso 1 1 calc GR . . .
C55 C 0.2705(4) 0.41975(7) 0.4258(3) 0.0168(7) Uani 1 1 d . . . .
C56 C 0.2061(4) 0.41935(8) 0.3078(3) 0.0209(7) Uani 1 1 d . . . .
H56 H 0.1969 0.4023 0.2687 0.025 Uiso 1 1 calc R . . .
C57 C 0.1553(4) 0.44370(8) 0.2473(3) 0.0236(8) Uani 1 1 d . . . .
H57 H 0.1119 0.4431 0.1673 0.028 Uiso 1 1 calc R . . .
C58 C 0.1674(4) 0.46864(8) 0.3023(3) 0.0236(8) Uani 1 1 d . . . .
H58 H 0.1315 0.4851 0.2605 0.028 Uiso 1 1 calc R . . .
C59 C 0.2327(4) 0.46952(8) 0.4196(3) 0.0245(8) Uani 1 1 d . . . .
H59 H 0.2427 0.4867 0.4582 0.029 Uiso 1 1 calc R . . .
C60 C 0.2830(4) 0.44527(8) 0.4800(3) 0.0208(7) Uani 1 1 d . . . .
H60 H 0.3269 0.4460 0.5600 0.025 Uiso 1 1 calc R . . .
Rh1' Rh 0.05312(3) 0.63542(2) 0.10370(2) 0.01386(6) Uani 1 1 d D . . .
HA H -0.014(6) 0.6555(9) 0.172(4) 0.050(16) Uiso 1 1 d D . . .
P1' P -0.07645(9) 0.60272(2) 0.15313(7) 0.01524(17) Uani 1 1 d . . . .
P2' P -0.16613(9) 0.64189(2) -0.04419(7) 0.01529(18) Uani 1 1 d . . . .
P3' P 0.26357(9) 0.65805(2) 0.18477(7) 0.01481(17) Uani 1 1 d . . . .
P4' P 0.19620(9) 0.61310(2) 0.02878(7) 0.01484(17) Uani 1 1 d . . . .
O1' O -0.6419(3) 0.50435(6) -0.3258(2) 0.0240(6) Uani 1 1 d . . . .
O2' O -0.1373(3) 0.73109(6) 0.4449(2) 0.0292(6) Uani 1 1 d . . . .
O3' O 0.2418(3) 0.74206(6) -0.3631(2) 0.0303(6) Uani 1 1 d . . . .
O4' O 0.7670(3) 0.53261(5) 0.5710(2) 0.0246(6) Uani 1 1 d . . . .
N1' N -0.2836(3) 0.64510(6) 0.1247(3) 0.0201(6) Uani 1 1 d . . . .
N2' N -0.2850(3) 0.58878(6) -0.0599(2) 0.0173(6) Uani 1 1 d . . . .
N3' N 0.2604(3) 0.66415(6) -0.0338(2) 0.0173(6) Uani 1 1 d . . . .
N4' N 0.4091(3) 0.60793(6) 0.2507(2) 0.0176(6) Uani 1 1 d . . . .
C1' C -0.2484(4) 0.61674(8) 0.1635(3) 0.0182(7) Uani 1 1 d . . . .
H1'A H -0.3304 0.6047 0.1188 0.022 Uiso 1 1 calc R . . .
H1'B H -0.2382 0.6157 0.2432 0.022 Uiso 1 1 calc R . . .
C2' C -0.3192(4) 0.64934(8) 0.0051(3) 0.0199(7) Uani 1 1 d . . . .
H2'A H -0.3504 0.6688 -0.0136 0.024 Uiso 1 1 calc R . . .
H2'B H -0.4026 0.6374 -0.0377 0.024 Uiso 1 1 calc R . . .
C3' C -0.1704(4) 0.57681(7) 0.0401(3) 0.0173(7) Uani 1 1 d . . . .
H3'A H -0.0975 0.5678 0.0164 0.021 Uiso 1 1 calc R . . .
H3'B H -0.2135 0.5623 0.0718 0.021 Uiso 1 1 calc R . . .
C4' C -0.2366(4) 0.60884(7) -0.1239(3) 0.0179(7) Uani 1 1 d . . . .
H4'A H -0.3188 0.6132 -0.1952 0.021 Uiso 1 1 calc R . . .
H4'B H -0.1591 0.6003 -0.1434 0.021 Uiso 1 1 calc R . . .
C5' C 0.3510(4) 0.66982(8) 0.0849(3) 0.0179(7) Uani 1 1 d . . . .
H5'A H 0.3702 0.6900 0.0946 0.021 Uiso 1 1 calc R . . .
H5'B H 0.4454 0.6603 0.1048 0.021 Uiso 1 1 calc R . . .
C6' C 0.4180(4) 0.63700(8) 0.2847(3) 0.0182(7) Uani 1 1 d . . . .
H6'A H 0.5109 0.6449 0.2876 0.022 Uiso 1 1 calc R . . .
H6'B H 0.4172 0.6382 0.3614 0.022 Uiso 1 1 calc R . . .
C7' C 0.2464(4) 0.63541(8) -0.0686(3) 0.0179(6) Uani 1 1 d . . . .
H7'A H 0.3395 0.6289 -0.0705 0.022 Uiso 1 1 calc R . . .
H7'B H 0.1712 0.6338 -0.1458 0.022 Uiso 1 1 calc R . . .
C8' C 0.3847(4) 0.60400(7) 0.1320(3) 0.0175(7) Uani 1 1 d . . . .
H8'A H 0.4042 0.5844 0.1205 0.021 Uiso 1 1 calc R . . .
H8'B H 0.4556 0.6154 0.1145 0.021 Uiso 1 1 calc R . . .
C9' C -0.0096(4) 0.57777(7) 0.2701(3) 0.0185(7) Uani 1 1 d . . . .
C10' C 0.1385(4) 0.57317(8) 0.3187(3) 0.0216(8) Uani 1 1 d . . . .
H10' H 0.2011 0.5832 0.2924 0.026 Uiso 1 1 calc R . . .
C11' C 0.1972(5) 0.55404(9) 0.4059(4) 0.0305(10) Uani 1 1 d . . . .
H11' H 0.2990 0.5510 0.4384 0.037 Uiso 1 1 calc R . . .
C12' C 0.1063(5) 0.53956(9) 0.4447(4) 0.0333(10) Uani 1 1 d . . . .
H12' H 0.1455 0.5267 0.5048 0.040 Uiso 1 1 calc R . . .
C13' C -0.0424(5) 0.54380(9) 0.3956(4) 0.0344(10) Uani 1 1 d . . . .
H13' H -0.1044 0.5337 0.4222 0.041 Uiso 1 1 calc R . . .
C14' C -0.1015(4) 0.56252(8) 0.3085(3) 0.0251(8) Uani 1 1 d . . . .
H14' H -0.2035 0.5651 0.2748 0.030 Uiso 1 1 calc R . . .
C15' C -0.3763(4) 0.56739(7) -0.1296(3) 0.0185(7) Uani 1 1 d . . . .
C16' C -0.3570(4) 0.55604(8) -0.2224(3) 0.0221(8) Uani 1 1 d . . . .
H16' H -0.2800 0.5625 -0.2421 0.026 Uiso 1 1 calc R . . .
C17' C -0.4487(4) 0.53545(8) -0.2864(3) 0.0247(8) Uani 1 1 d . . . .
H17' H -0.4352 0.5283 -0.3506 0.030 Uiso 1 1 calc R . . .
C18' C -0.5596(4) 0.52523(8) -0.2580(3) 0.0200(7) Uani 1 1 d . . . .
C19' C -0.5813(4) 0.53623(8) -0.1656(3) 0.0213(7) Uani 1 1 d . . . .
H19' H -0.6575 0.5295 -0.1454 0.026 Uiso 1 1 calc R . . .
C20' C -0.4902(4) 0.55718(8) -0.1031(3) 0.0204(7) Uani 1 1 d . . . .
H20' H -0.5059 0.5648 -0.0405 0.024 Uiso 1 1 calc R . . .
C21' C -0.7608(4) 0.49446(8) -0.3021(3) 0.0265(8) Uani 1 1 d . . . .
H21D H -0.8088 0.4794 -0.3541 0.040 Uiso 1 1 calc GR . . .
H21E H -0.8300 0.5096 -0.3113 0.040 Uiso 1 1 calc GR . . .
H21F H -0.7259 0.4876 -0.2243 0.040 Uiso 1 1 calc GR . . .
C22' C -0.2400(4) 0.66715(8) 0.2025(3) 0.0188(7) Uani 1 1 d . . . .
C23' C -0.1696(4) 0.66260(8) 0.3194(3) 0.0252(8) Uani 1 1 d . . . .
H23' H -0.1434 0.6442 0.3460 0.030 Uiso 1 1 calc R . . .
C24' C -0.1375(4) 0.68407(9) 0.3964(3) 0.0268(8) Uani 1 1 d . . . .
H24' H -0.0904 0.6802 0.4747 0.032 Uiso 1 1 calc R . . .
C25' C -0.1732(4) 0.71126(8) 0.3609(3) 0.0224(8) Uani 1 1 d . . . .
C26' C -0.2397(4) 0.71622(8) 0.2463(3) 0.0259(8) Uani 1 1 d . . . .
H26' H -0.2624 0.7347 0.2201 0.031 Uiso 1 1 calc R . . .
C27' C -0.2737(4) 0.69473(8) 0.1693(3) 0.0242(8) Uani 1 1 d . . . .
H27' H -0.3215 0.6988 0.0913 0.029 Uiso 1 1 calc R . . .
C28' C -0.1634(5) 0.75920(9) 0.4090(4) 0.0340(10) Uani 1 1 d . . . .
H28D H -0.1076 0.7638 0.3631 0.051 Uiso 1 1 calc GR . . .
H28E H -0.1335 0.7713 0.4752 0.051 Uiso 1 1 calc GR . . .
H28F H -0.2670 0.7618 0.3642 0.051 Uiso 1 1 calc GR . . .
C29' C -0.2114(4) 0.66415(7) -0.1699(3) 0.0185(7) Uani 1 1 d . . . .
C30' C -0.3507(4) 0.66583(8) -0.2542(3) 0.0216(7) Uani 1 1 d . . . .
H30' H -0.4293 0.6566 -0.2448 0.026 Uiso 1 1 calc R . . .
C31' C -0.3747(4) 0.68106(8) -0.3524(3) 0.0241(8) Uani 1 1 d . . . .
H31' H -0.4695 0.6822 -0.4093 0.029 Uiso 1 1 calc R . . .
C32' C -0.2600(5) 0.69448(8) -0.3666(3) 0.0263(8) Uani 1 1 d . . . .
H32' H -0.2759 0.7045 -0.4340 0.032 Uiso 1 1 calc R . . .
C33' C -0.1223(4) 0.69325(9) -0.2825(4) 0.0275(9) Uani 1 1 d . . . .
H33' H -0.0442 0.7027 -0.2919 0.033 Uiso 1 1 calc R . . .
C34' C -0.0977(4) 0.67821(8) -0.1842(3) 0.0228(8) Uani 1 1 d . . . .
H34' H -0.0032 0.6776 -0.1266 0.027 Uiso 1 1 calc R . . .
C35' C 0.2930(4) 0.68828(7) 0.2775(3) 0.0186(7) Uani 1 1 d . . . .
C36' C 0.1903(4) 0.69504(8) 0.3222(3) 0.0189(7) Uani 1 1 d . . . .
H36' H 0.1022 0.6849 0.2996 0.023 Uiso 1 1 calc R . . .
C37' C 0.2159(4) 0.71662(8) 0.4000(3) 0.0212(8) Uani 1 1 d . . . .
H37' H 0.1464 0.7209 0.4314 0.025 Uiso 1 1 calc R . . .
C38' C 0.3439(4) 0.73184(8) 0.4313(3) 0.0224(8) Uani 1 1 d . . . .
H38' H 0.3619 0.7466 0.4839 0.027 Uiso 1 1 calc R . . .
C39' C 0.4449(4) 0.72541(8) 0.3855(3) 0.0219(8) Uani 1 1 d . . . .
H39' H 0.5311 0.7361 0.4059 0.026 Uiso 1 1 calc R . . .
C40' C 0.4221(4) 0.70367(8) 0.3102(3) 0.0204(8) Uani 1 1 d . . . .
H40' H 0.4934 0.6992 0.2808 0.025 Uiso 1 1 calc R . . .
C41' C 0.2629(4) 0.68413(8) -0.1142(3) 0.0176(7) Uani 1 1 d . . . .
C42' C 0.2479(4) 0.71231(8) -0.0961(3) 0.0192(7) Uani 1 1 d . . . .
H42' H 0.2425 0.7180 -0.0270 0.023 Uiso 1 1 calc R . . .
C43' C 0.2407(4) 0.73228(8) -0.1763(3) 0.0223(8) Uani 1 1 d . . . .
H43' H 0.2318 0.7513 -0.1613 0.027 Uiso 1 1 calc R . . .
C44' C 0.2467(4) 0.72428(8) -0.2780(3) 0.0213(8) Uani 1 1 d . . . .
C45' C 0.2602(4) 0.69643(8) -0.2986(3) 0.0237(8) Uani 1 1 d . . . .
H45' H 0.2631 0.6909 -0.3687 0.028 Uiso 1 1 calc R . . .
C46' C 0.2694(4) 0.67646(8) -0.2175(3) 0.0215(8) Uani 1 1 d . . . .
H46' H 0.2802 0.6575 -0.2324 0.026 Uiso 1 1 calc R . . .
C47' C 0.2219(6) 0.77058(9) -0.3460(4) 0.0347(10) Uani 1 1 d . . . .
H47D H 0.2193 0.7812 -0.4119 0.052 Uiso 1 1 calc GR . . .
H47E H 0.3025 0.7771 -0.2787 0.052 Uiso 1 1 calc GR . . .
H47F H 0.1304 0.7731 -0.3359 0.052 Uiso 1 1 calc GR . . .
C48' C 0.5037(4) 0.58914(7) 0.3293(3) 0.0185(7) Uani 1 1 d . . . .
C49' C 0.6116(4) 0.59766(8) 0.4320(3) 0.0205(7) Uani 1 1 d . . . .
H49' H 0.6273 0.6169 0.4482 0.025 Uiso 1 1 calc R . . .
C50' C 0.6960(4) 0.57829(8) 0.5106(3) 0.0229(8) Uani 1 1 d . . . .
H50' H 0.7674 0.5844 0.5800 0.027 Uiso 1 1 calc R . . .
C51' C 0.6765(4) 0.55021(8) 0.4883(3) 0.0210(7) Uani 1 1 d . . . .
C52' C 0.5723(4) 0.54133(8) 0.3876(3) 0.0224(8) Uani 1 1 d . . . .
H52' H 0.5587 0.5221 0.3713 0.027 Uiso 1 1 calc R . . .
C53' C 0.4873(4) 0.56065(8) 0.3102(3) 0.0235(8) Uani 1 1 d . . . .
H53' H 0.4152 0.5542 0.2416 0.028 Uiso 1 1 calc R . . .
C54' C 0.7479(4) 0.50364(8) 0.5502(3) 0.0277(8) Uani 1 1 d . . . .
H54D H 0.7696 0.4989 0.4842 0.042 Uiso 1 1 calc GR . . .
H54E H 0.6473 0.4986 0.5360 0.042 Uiso 1 1 calc GR . . .
H54F H 0.8135 0.4935 0.6162 0.042 Uiso 1 1 calc GR . . .
C55' C 0.1494(4) 0.58021(8) -0.0483(3) 0.0184(7) Uani 1 1 d . . . .
C56' C 0.1592(4) 0.55623(7) 0.0154(3) 0.0188(7) Uani 1 1 d . . . .
H56' H 0.1973 0.5574 0.0954 0.023 Uiso 1 1 calc R . . .
C57' C 0.1138(4) 0.53080(8) -0.0365(3) 0.0242(8) Uani 1 1 d . . . .
H57' H 0.1243 0.5146 0.0079 0.029 Uiso 1 1 calc R . . .
C58' C 0.0537(4) 0.52906(8) -0.1526(3) 0.0252(8) Uani 1 1 d . . . .
H58' H 0.0193 0.5118 -0.1882 0.030 Uiso 1 1 calc R . . .
C59' C 0.0435(4) 0.55267(8) -0.2175(3) 0.0258(8) Uani 1 1 d . . . .
H59' H 0.0034 0.5514 -0.2975 0.031 Uiso 1 1 calc R . . .
C60' C 0.0919(4) 0.57814(8) -0.1653(3) 0.0215(8) Uani 1 1 d . . . .
H60' H 0.0856 0.5942 -0.2099 0.026 Uiso 1 1 calc R . . .
O1S O 0.1784(3) 0.61391(6) 0.6566(2) 0.0348(7) Uani 1 1 d . . . .
C1S C 0.3089(5) 0.60269(11) 0.6539(4) 0.0410(11) Uani 1 1 d . . . .
H1SA H 0.2983 0.5825 0.6391 0.049 Uiso 1 1 calc R . . .
H1SB H 0.3906 0.6058 0.7269 0.049 Uiso 1 1 calc R . . .
C2S C 0.3367(6) 0.61751(12) 0.5591(4) 0.0488(13) Uani 1 1 d . . . .
H2SA H 0.3596 0.6041 0.5100 0.059 Uiso 1 1 calc R . . .
H2SB H 0.4177 0.6309 0.5898 0.059 Uiso 1 1 calc R . . .
C3S C 0.1929(6) 0.63254(9) 0.4939(3) 0.0402(11) Uani 1 1 d . . . .
H3SA H 0.2033 0.6528 0.5067 0.048 Uiso 1 1 calc R . . .
H3SB H 0.1590 0.6288 0.4119 0.048 Uiso 1 1 calc R . . .
C4S C 0.0900(5) 0.62033(10) 0.5426(4) 0.0416(11) Uani 1 1 d . . . .
H4SA H 0.0139 0.6339 0.5389 0.050 Uiso 1 1 calc R . . .
H4SB H 0.0429 0.6034 0.5009 0.050 Uiso 1 1 calc R . . .
O2S O -0.3304(6) 0.88529(11) -0.1553(4) 0.0384(5) Uani 0.624(3) 1 d D P A 1
O2SB O -0.4788(10) 0.8616(2) -0.0460(7) 0.0384(5) Uani 0.245(4) 1 d D P A 2
O2SC O -0.4079(12) 0.8957(3) -0.1428(10) 0.0384(5) Uani 0.131(4) 1 d D P A 3
C5S C -0.2517(5) 0.88037(10) -0.0510(4) 0.0384(5) Uani 1 1 d D . . .
H5SA H -0.2188 0.8982 -0.0115 0.046 Uiso 0.624(3) 1 calc R P A 1
H5SB H -0.1645 0.8699 -0.0468 0.046 Uiso 0.624(3) 1 calc R P A 1
H5SC H -0.2046 0.8684 -0.0895 0.046 Uiso 0.245(4) 1 calc R P A 2
H5SD H -0.1813 0.8939 -0.0016 0.046 Uiso 0.245(4) 1 calc R P A 2
H5SE H -0.2046 0.8684 -0.0895 0.046 Uiso 0.131(4) 1 calc R P A 3
H5SF H -0.1813 0.8939 -0.0016 0.046 Uiso 0.131(4) 1 calc R P A 3
C6S C -0.3282(5) 0.86436(11) 0.0089(4) 0.0384(5) Uani 1 1 d D . . .
H6SA H -0.2858 0.8674 0.0914 0.046 Uiso 0.624(3) 1 calc R P A 1
H6SB H -0.3317 0.8443 -0.0076 0.046 Uiso 0.624(3) 1 calc R P A 1
H6SC H -0.2855 0.8456 0.0241 0.046 Uiso 0.245(4) 1 calc R P A 2
H6SD H -0.3077 0.8733 0.0828 0.046 Uiso 0.245(4) 1 calc R P A 2
H6SE H -0.2855 0.8456 0.0241 0.046 Uiso 0.131(4) 1 calc R P A 3
H6SF H -0.3077 0.8733 0.0828 0.046 Uiso 0.131(4) 1 calc R P A 3
C7S C -0.4822(9) 0.87882(19) -0.0500(6) 0.0384(5) Uani 0.624(3) 1 d D P A 1
H7SA H -0.5612 0.8649 -0.0762 0.046 Uiso 0.624(3) 1 calc R P A 1
H7SB H -0.5012 0.8920 0.0018 0.046 Uiso 0.624(3) 1 calc R P A 1
C8S C -0.4668(9) 0.89409(18) -0.1505(7) 0.0384(5) Uani 0.624(3) 1 d D P A 1
H8SA H -0.5485 0.8893 -0.2216 0.046 Uiso 0.624(3) 1 calc R P A 1
H8SB H -0.4667 0.9144 -0.1394 0.046 Uiso 0.624(3) 1 calc R P A 1
C7SB C -0.518(2) 0.8885(4) -0.0845(17) 0.0384(5) Uani 0.245(4) 1 d D P A 2
H7SC H -0.5060 0.9013 -0.0213 0.046 Uiso 0.245(4) 1 calc R P A 2
H7SD H -0.6199 0.8894 -0.1395 0.046 Uiso 0.245(4) 1 calc R P A 2
C8SB C -0.4079(12) 0.8957(3) -0.1428(10) 0.0384(5) Uani 0.245(4) 1 d D P A 2
H8SC H -0.3958 0.9159 -0.1477 0.046 Uiso 0.245(4) 1 calc R P A 2
H8SD H -0.4394 0.8875 -0.2193 0.046 Uiso 0.245(4) 1 calc R P A 2
C7SC C -0.526(4) 0.8790(7) -0.158(3) 0.0384(5) Uani 0.131(4) 1 d . P A 3
H7SE H -0.5471 0.8667 -0.2245 0.046 Uiso 0.131(4) 1 calc R P A 3
H7SF H -0.6134 0.8902 -0.1689 0.046 Uiso 0.131(4) 1 calc R P A 3
C8SC C -0.4788(10) 0.8616(2) -0.0460(7) 0.0384(5) Uani 0.131(4) 1 d . P A 3
H8SE H -0.5279 0.8686 0.0026 0.046 Uiso 0.131(4) 1 calc R P A 3
H8SF H -0.5052 0.8419 -0.0633 0.046 Uiso 0.131(4) 1 calc R P A 3

loop_
_atom_site_aniso_label
_atom_site_aniso_U_11
_atom_site_aniso_U_22
_atom_site_aniso_U_33
_atom_site_aniso_U_23
_atom_site_aniso_U_13
_atom_site_aniso_U_12
Rh1 0.01221(12) 0.01413(13) 0.01505(12) 0.00052(10) 0.00563(9) 0.00030(10)
P1 0.0143(4) 0.0154(5) 0.0168(4) -0.0009(3) 0.0058(3) -0.0002(3)
P2 0.0138(4) 0.0155(4) 0.0161(4) -0.0006(3) 0.0059(3) 0.0007(3)
P3 0.0141(4) 0.0148(4) 0.0153(4) 0.0011(3) 0.0058(3) 0.0002(3)
P4 0.0141(4) 0.0151(4) 0.0163(4) 0.0015(3) 0.0067(3) 0.0015(3)
O1 0.0198(12) 0.0216(13) 0.0216(13) 0.0039(10) 0.0063(10) 0.0040(10)
O2 0.0398(17) 0.0236(15) 0.0293(15) 0.0055(12) 0.0152(13) -0.0008(12)
O3 0.0277(14) 0.0189(13) 0.0254(13) -0.0054(10) 0.0087(11) -0.0044(10)
O4 0.0489(18) 0.0198(14) 0.0252(14) 0.0000(11) 0.0215(13) 0.0020(12)
N1 0.0132(13) 0.0185(15) 0.0178(15) -0.0015(11) 0.0059(11) -0.0028(11)
N2 0.0151(14) 0.0164(15) 0.0158(14) -0.0017(11) 0.0025(11) 0.0016(11)
N3 0.0176(14) 0.0147(15) 0.0205(15) 0.0009(11) 0.0060(12) -0.0029(11)
N4 0.0181(14) 0.0164(15) 0.0159(14) 0.0030(11) 0.0078(12) 0.0027(12)
C1 0.0144(16) 0.0235(19) 0.0192(18) -0.0040(14) 0.0055(14) -0.0059(14)
C2 0.0178(17) 0.0170(18) 0.0208(18) 0.0017(14) 0.0094(14) -0.0009(14)
C3 0.0153(16) 0.0205(18) 0.0162(16) 0.0011(14) 0.0058(13) 0.0008(14)
C4 0.0174(17) 0.0140(17) 0.0203(17) 0.0001(13) 0.0072(14) 0.0004(13)
C5 0.0146(15) 0.0203(17) 0.0153(15) -0.0004(15) 0.0034(12) -0.0024(15)
C6 0.0142(16) 0.0207(19) 0.0192(18) -0.0012(14) 0.0061(14) 0.0025(14)
C7 0.0164(17) 0.0200(18) 0.0200(17) 0.0002(14) 0.0078(14) -0.0015(14)
C8 0.0205(16) 0.0180(17) 0.0170(15) 0.0011(15) 0.0090(13) 0.0023(15)
C9 0.0183(17) 0.0163(17) 0.0166(17) -0.0013(13) 0.0065(14) -0.0025(14)
C10 0.0188(18) 0.024(2) 0.0244(19) -0.0050(15) 0.0087(15) -0.0036(15)
C11 0.025(2) 0.030(2) 0.028(2) -0.0074(17) 0.0146(17) -0.0009(16)
C12 0.031(2) 0.029(2) 0.024(2) -0.0074(16) 0.0133(17) -0.0065(17)
C13 0.026(2) 0.024(2) 0.0206(18) -0.0044(15) 0.0030(15) -0.0033(16)
C14 0.0205(18) 0.0204(19) 0.0204(18) -0.0008(14) 0.0056(14) 0.0021(15)
C15 0.0164(17) 0.0151(17) 0.0171(17) -0.0011(13) 0.0042(13) -0.0005(13)
C16 0.0222(19) 0.033(2) 0.033(2) 0.0084(17) 0.0164(17) 0.0061(16)
C17 0.030(2) 0.029(2) 0.027(2) 0.0101(16) 0.0170(17) 0.0046(17)
C18 0.0179(17) 0.0166(18) 0.0180(17) -0.0008(13) 0.0039(14) 0.0025(13)
C19 0.0178(17) 0.0227(19) 0.0282(19) 0.0018(15) 0.0108(15) 0.0013(14)
C20 0.0228(18) 0.0201(18) 0.0252(19) 0.0053(15) 0.0120(15) 0.0018(14)
C21 0.0252(19) 0.0221(19) 0.0260(19) 0.0080(15) 0.0085(15) 0.0047(15)
C22 0.0140(16) 0.0211(19) 0.0238(18) 0.0010(14) 0.0105(14) -0.0025(14)
C23 0.030(2) 0.024(2) 0.0217(19) -0.0021(15) 0.0100(16) 0.0026(16)
C24 0.027(2) 0.0181(19) 0.029(2) -0.0012(15) 0.0114(16) 0.0009(15)
C25 0.0210(18) 0.0217(19) 0.0255(19) 0.0063(15) 0.0109(15) 0.0031(15)
C26 0.032(2) 0.027(2) 0.0210(19) 0.0003(16) 0.0076(16) -0.0061(17)
C27 0.029(2) 0.0200(19) 0.0244(19) 0.0008(15) 0.0071(16) -0.0046(15)
C28 0.040(2) 0.020(2) 0.041(2) 0.0080(17) 0.021(2) 0.0054(18)
C29 0.0196(18) 0.0169(18) 0.0170(17) 0.0007(13) 0.0072(14) 0.0009(14)
C30 0.0160(17) 0.0182(18) 0.0225(18) -0.0014(14) 0.0067(14) 0.0006(14)
C31 0.027(2) 0.0182(18) 0.0218(18) -0.0005(14) 0.0132(15) 0.0021(15)
C32 0.0288(19) 0.0189(18) 0.0198(18) -0.0018(14) 0.0073(15) -0.0042(15)
C33 0.0206(18) 0.0191(18) 0.0240(19) -0.0004(14) 0.0054(15) -0.0009(14)
C34 0.0192(17) 0.0192(18) 0.0194(17) 0.0005(14) 0.0076(14) 0.0006(14)
C35 0.0184(17) 0.0147(17) 0.0140(16) -0.0012(13) 0.0037(13) -0.0006(13)
C36 0.0197(18) 0.0178(18) 0.0196(18) -0.0018(14) 0.0059(15) 0.0020(15)
C37 0.0238(19) 0.021(2) 0.0215(18) -0.0023(15) 0.0121(16) -0.0065(15)
C38 0.028(2) 0.0182(18) 0.0168(17) 0.0014(14) 0.0061(15) 0.0011(15)
C39 0.0214(19) 0.024(2) 0.0229(19) -0.0003(15) 0.0075(15) 0.0046(15)
C40 0.0188(18) 0.0217(19) 0.0209(18) 0.0017(14) 0.0092(15) 0.0018(14)
C41 0.0145(16) 0.0208(19) 0.0233(18) 0.0003(14) 0.0088(14) -0.0025(14)
C42 0.0237(18) 0.0144(17) 0.0219(18) 0.0016(14) 0.0070(15) -0.0018(14)
C43 0.0221(18) 0.024(2) 0.0207(18) 0.0008(15) 0.0054(14) -0.0030(15)
C44 0.0205(18) 0.0204(19) 0.0247(19) -0.0045(14) 0.0091(15) -0.0043(14)
C45 0.0221(18) 0.0161(18) 0.031(2) -0.0007(15) 0.0107(16) -0.0009(14)
C46 0.0210(18) 0.0188(18) 0.0253(19) 0.0018(15) 0.0059(15) 0.0006(14)
C47 0.0264(19) 0.0204(19) 0.032(2) -0.0045(15) 0.0126(16) -0.0059(15)
C48 0.0151(16) 0.0177(18) 0.0213(18) -0.0001(14) 0.0076(14) 0.0025(14)
C49 0.0245(19) 0.0216(19) 0.0191(18) 0.0019(14) 0.0108(15) 0.0007(15)
C50 0.0247(19) 0.0173(18) 0.0226(19) 0.0030(14) 0.0097(16) 0.0013(15)
C51 0.0264(19) 0.0179(19) 0.0207(18) -0.0003(14) 0.0080(15) 0.0049(15)
C52 0.037(2) 0.025(2) 0.0205(19) 0.0049(15) 0.0181(17) 0.0031(17)
C53 0.028(2) 0.0167(18) 0.026(2) 0.0028(15) 0.0145(16) 0.0005(15)
C54 0.052(3) 0.019(2) 0.037(2) -0.0089(17) 0.026(2) -0.0071(19)
C55 0.0134(16) 0.0164(17) 0.0229(18) 0.0033(13) 0.0095(14) 0.0004(13)
C56 0.0181(17) 0.0226(19) 0.0222(18) 0.0008(14) 0.0078(14) 0.0023(14)
C57 0.0189(17) 0.030(2) 0.0218(18) 0.0066(15) 0.0077(15) 0.0037(15)
C58 0.0199(18) 0.0221(19) 0.031(2) 0.0104(15) 0.0128(16) 0.0049(14)
C59 0.0246(19) 0.0175(18) 0.035(2) 0.0004(15) 0.0150(17) 0.0031(14)
C60 0.0192(17) 0.0226(19) 0.0213(18) 0.0022(14) 0.0085(14) 0.0019(14)
Rh1' 0.01203(12) 0.01436(13) 0.01569(12) -0.00015(10) 0.00586(9) 0.00003(10)
P1' 0.0133(4) 0.0162(4) 0.0166(4) 0.0012(3) 0.0062(3) 0.0002(3)
P2' 0.0138(4) 0.0158(5) 0.0159(4) 0.0018(3) 0.0052(3) 0.0007(3)
P3' 0.0133(4) 0.0150(4) 0.0162(4) -0.0004(3) 0.0059(3) 0.0001(3)
P4' 0.0134(4) 0.0148(4) 0.0165(4) -0.0005(3) 0.0060(3) -0.0001(3)
O1' 0.0232(13) 0.0218(14) 0.0255(14) -0.0047(11) 0.0076(11) -0.0039(10)
O2' 0.0349(16) 0.0258(15) 0.0272(15) -0.0027(12) 0.0124(13) -0.0006(12)
O3' 0.0510(18) 0.0199(14) 0.0271(15) 0.0028(11) 0.0227(13) -0.0006(13)
O4' 0.0260(13) 0.0211(14) 0.0208(13) 0.0022(10) 0.0023(11) 0.0025(11)
N1' 0.0210(15) 0.0223(16) 0.0180(15) 0.0028(12) 0.0085(12) 0.0016(12)
N2' 0.0156(14) 0.0176(15) 0.0170(14) -0.0001(12) 0.0043(12) -0.0017(12)
N3' 0.0190(15) 0.0169(15) 0.0173(14) -0.0018(11) 0.0083(12) -0.0026(12)
N4' 0.0161(14) 0.0192(16) 0.0146(14) 0.0005(11) 0.0026(11) 0.0044(11)
C1' 0.0137(16) 0.0209(18) 0.0226(18) 0.0020(14) 0.0097(14) -0.0008(14)
C2' 0.0148(17) 0.0234(19) 0.0220(18) 0.0006(15) 0.0077(14) 0.0022(14)
C3' 0.0170(17) 0.0171(17) 0.0175(17) -0.0005(14) 0.0063(14) -0.0020(13)
C4' 0.0199(17) 0.0151(17) 0.0178(16) 0.0011(13) 0.0063(14) 0.0001(14)
C5' 0.0192(17) 0.0180(18) 0.0178(17) 0.0003(14) 0.0085(14) -0.0020(14)
C6' 0.0166(16) 0.0184(17) 0.0178(16) 0.0005(15) 0.0048(13) 0.0002(15)
C7' 0.0186(15) 0.0189(17) 0.0186(16) 0.0000(15) 0.0097(13) -0.0020(15)
C8' 0.0129(16) 0.0170(17) 0.0224(18) -0.0024(14) 0.0065(14) 0.0051(13)
C9' 0.0226(18) 0.0164(18) 0.0185(17) 0.0024(14) 0.0102(15) 0.0023(14)
C10' 0.0210(19) 0.022(2) 0.0210(18) 0.0011(15) 0.0076(15) 0.0032(15)
C11' 0.029(2) 0.035(2) 0.026(2) 0.0045(17) 0.0100(17) 0.0134(18)
C12' 0.045(3) 0.031(2) 0.030(2) 0.0138(17) 0.0211(19) 0.0184(19)
C13' 0.046(3) 0.030(2) 0.040(2) 0.0093(18) 0.031(2) 0.0068(19)
C14' 0.027(2) 0.023(2) 0.030(2) 0.0055(16) 0.0164(17) 0.0010(15)
C15' 0.0162(17) 0.0156(18) 0.0220(18) 0.0029(14) 0.0053(14) -0.0004(13)
C16' 0.0205(18) 0.0231(19) 0.0270(19) -0.0011(15) 0.0139(15) -0.0018(14)
C17' 0.0256(19) 0.029(2) 0.0226(18) -0.0052(15) 0.0124(15) -0.0008(16)
C18' 0.0197(18) 0.0176(18) 0.0179(17) -0.0002(14) 0.0020(14) 0.0020(14)
C19' 0.0190(17) 0.0225(19) 0.0220(18) 0.0030(14) 0.0073(14) -0.0024(14)
C20' 0.0199(17) 0.026(2) 0.0155(17) -0.0005(14) 0.0074(14) -0.0010(14)
C21' 0.032(2) 0.0233(19) 0.0238(19) -0.0033(15) 0.0109(16) -0.0097(16)
C22' 0.0135(16) 0.0222(19) 0.0221(18) -0.0004(14) 0.0084(14) -0.0007(14)
C23' 0.028(2) 0.023(2) 0.0252(19) 0.0066(15) 0.0111(16) 0.0071(16)
C24' 0.027(2) 0.030(2) 0.0214(19) 0.0029(16) 0.0075(16) 0.0040(17)
C25' 0.0189(18) 0.025(2) 0.0265(19) -0.0031(15) 0.0123(15) 0.0008(15)
C26' 0.031(2) 0.0176(19) 0.031(2) 0.0032(16) 0.0140(17) -0.0014(16)
C27' 0.028(2) 0.023(2) 0.0221(19) 0.0057(15) 0.0098(16) -0.0002(15)
C28' 0.043(2) 0.024(2) 0.043(3) -0.0063(18) 0.026(2) -0.0044(19)
C29' 0.0212(18) 0.0161(18) 0.0180(17) 0.0019(14) 0.0073(14) 0.0013(14)
C30' 0.0205(18) 0.0188(18) 0.0244(19) 0.0020(15) 0.0076(15) -0.0001(14)
C31' 0.0221(19) 0.025(2) 0.0216(19) 0.0012(15) 0.0040(15) 0.0043(15)
C32' 0.034(2) 0.024(2) 0.0227(19) 0.0069(15) 0.0121(17) 0.0067(17)
C33' 0.027(2) 0.028(2) 0.032(2) 0.0113(17) 0.0164(17) 0.0036(16)
C34' 0.0186(18) 0.025(2) 0.0247(19) 0.0025(15) 0.0079(15) 0.0022(15)
C35' 0.0212(18) 0.0157(17) 0.0173(17) 0.0000(13) 0.0056(14) 0.0022(14)
C36' 0.0158(17) 0.0220(19) 0.0188(17) 0.0008(14) 0.0064(14) -0.0024(14)
C37' 0.026(2) 0.0198(19) 0.0191(18) -0.0018(15) 0.0096(15) -0.0006(15)
C38' 0.0253(19) 0.0176(18) 0.0208(18) -0.0043(14) 0.0051(15) 0.0005(15)
C39' 0.0217(19) 0.0179(19) 0.0217(18) -0.0033(15) 0.0035(15) -0.0048(15)
C40' 0.0212(19) 0.021(2) 0.0207(18) 0.0022(15) 0.0102(15) -0.0005(15)
C41' 0.0134(16) 0.0231(19) 0.0165(17) 0.0006(14) 0.0061(13) -0.0007(14)
C42' 0.0214(18) 0.0217(19) 0.0164(17) -0.0039(14) 0.0095(14) -0.0027(14)
C43' 0.0260(19) 0.0167(18) 0.0247(19) -0.0024(15) 0.0103(16) -0.0018(15)
C44' 0.0235(18) 0.0213(19) 0.0218(18) 0.0025(15) 0.0117(15) -0.0004(15)
C45' 0.032(2) 0.023(2) 0.0195(18) -0.0006(15) 0.0138(16) -0.0020(16)
C46' 0.027(2) 0.0163(18) 0.0245(19) -0.0040(14) 0.0137(16) -0.0030(15)
C47' 0.057(3) 0.021(2) 0.035(2) 0.0038(17) 0.027(2) 0.0028(19)
C48' 0.0167(16) 0.0184(18) 0.0213(18) 0.0002(14) 0.0082(14) 0.0022(14)
C49' 0.0199(17) 0.0182(18) 0.0208(17) -0.0020(14) 0.0049(14) 0.0002(14)
C50' 0.0225(18) 0.025(2) 0.0184(17) -0.0031(14) 0.0044(14) 0.0006(15)
C51' 0.0195(17) 0.0233(19) 0.0189(17) 0.0023(14) 0.0060(14) 0.0048(14)
C52' 0.0222(18) 0.0181(18) 0.0257(19) -0.0019(14) 0.0078(15) 0.0011(14)
C53' 0.0213(18) 0.024(2) 0.0223(18) -0.0017(15) 0.0048(15) 0.0018(15)
C54' 0.031(2) 0.022(2) 0.027(2) 0.0039(15) 0.0075(16) 0.0049(16)
C55' 0.0130(16) 0.0185(18) 0.0242(18) -0.0025(14) 0.0076(14) 0.0002(13)
C56' 0.0165(16) 0.0182(18) 0.0216(18) -0.0003(13) 0.0073(14) 0.0010(13)
C57' 0.0192(18) 0.0184(18) 0.038(2) 0.0013(15) 0.0140(16) 0.0010(14)
C58' 0.0225(18) 0.0196(18) 0.035(2) -0.0082(16) 0.0129(16) -0.0039(14)
C59' 0.0210(18) 0.029(2) 0.026(2) -0.0090(16) 0.0075(15) -0.0026(15)
C60' 0.0190(17) 0.0214(19) 0.0254(19) -0.0010(15) 0.0099(15) 0.0001(14)
O1S 0.0463(18) 0.0349(16) 0.0236(14) 0.0029(12) 0.0138(13) 0.0079(14)
C1S 0.044(3) 0.047(3) 0.030(2) 0.005(2) 0.012(2) 0.017(2)
C2S 0.046(3) 0.069(4) 0.035(3) -0.018(2) 0.019(2) -0.027(3)
C3S 0.074(3) 0.024(2) 0.0189(18) -0.0022(17) 0.014(2) -0.009(2)
C4S 0.051(3) 0.042(3) 0.028(2) 0.0013(19) 0.011(2) 0.011(2)
O2S 0.0482(14) 0.0333(13) 0.0366(11) -0.0026(10) 0.0195(11) -0.0029(12)
O2SB 0.0482(14) 0.0333(13) 0.0366(11) -0.0026(10) 0.0195(11) -0.0029(12)
O2SC 0.0482(14) 0.0333(13) 0.0366(11) -0.0026(10) 0.0195(11) -0.0029(12)
C5S 0.0482(14) 0.0333(13) 0.0366(11) -0.0026(10) 0.0195(11) -0.0029(12)
C6S 0.0482(14) 0.0333(13) 0.0366(11) -0.0026(10) 0.0195(11) -0.0029(12)
C7S 0.0482(14) 0.0333(13) 0.0366(11) -0.0026(10) 0.0195(11) -0.0029(12)
C8S 0.0482(14) 0.0333(13) 0.0366(11) -0.0026(10) 0.0195(11) -0.0029(12)
C7SB 0.0482(14) 0.0333(13) 0.0366(11) -0.0026(10) 0.0195(11) -0.0029(12)
C8SB 0.0482(14) 0.0333(13) 0.0366(11) -0.0026(10) 0.0195(11) -0.0029(12)
C7SC 0.0482(14) 0.0333(13) 0.0366(11) -0.0026(10) 0.0195(11) -0.0029(12)
C8SC 0.0482(14) 0.0333(13) 0.0366(11) -0.0026(10) 0.0195(11) -0.0029(12)

loop_
_atom_type_symbol
_atom_type_description
_atom_type_scat_dispersion_real
_atom_type_scat_dispersion_imag
_atom_type_scat_source
C C 0.0033 0.0016 'International Tables Vol C Tables 4.2.6.8 and 6.1.1.4'
H H 0.0000 0.0000 'International Tables Vol C Tables 4.2.6.8 and 6.1.1.4'
N N 0.0061 0.0033 'International Tables Vol C Tables 4.2.6.8 and 6.1.1.4'
O O 0.0106 0.0060 'International Tables Vol C Tables 4.2.6.8 and 6.1.1.4'
P P 0.1023 0.0942 'International Tables Vol C Tables 4.2.6.8 and 6.1.1.4'
Rh Rh -1.1178 0.9187 'International Tables Vol C Tables 4.2.6.8 and 6.1.1.4'

loop_
_geom_angle_atom_site_label_1
_geom_angle_atom_site_label_2
_geom_angle_atom_site_label_3
_geom_angle
P1 Rh1 H 84(2)
P1 Rh1 P2 82.89(3)
P1 Rh1 P4 104.08(3)
P2 Rh1 H 87(2)
P3 Rh1 H 85(2)
P3 Rh1 P1 139.13(3)
P3 Rh1 P2 135.55(3)
P3 Rh1 P4 78.94(3)
P4 Rh1 H 162(2)
P4 Rh1 P2 109.05(3)
C1 P1 Rh1 113.12(11)
C3 P1 Rh1 111.82(12)
C3 P1 C1 98.87(16)
C9 P1 Rh1 127.70(12)
C9 P1 C1 103.72(16)
C9 P1 C3 97.02(16)
C2 P2 Rh1 113.17(12)
C4 P2 Rh1 113.14(12)
C4 P2 C2 95.65(16)
C29 P2 Rh1 128.99(12)
C29 P2 C2 102.56(16)
C29 P2 C4 97.54(16)
C5 P3 Rh1 114.40(12)
C5 P3 C6 99.49(16)
C6 P3 Rh1 115.67(11)
C35 P3 Rh1 124.71(12)
C35 P3 C5 97.05(16)
C35 P3 C6 101.29(16)
C7 P4 Rh1 114.68(12)
C8 P4 Rh1 112.86(12)
C8 P4 C7 97.92(16)
C55 P4 Rh1 126.09(11)
C55 P4 C7 100.20(16)
C55 P4 C8 100.69(16)
C18 O1 C21 116.5(3)
C25 O2 C28 116.6(3)
C44 O3 C47 116.5(3)
C51 O4 C54 116.6(3)
C2 N1 C1 115.0(3)
C22 N1 C1 121.8(3)
C22 N1 C2 120.2(3)
C3 N2 C4 117.0(3)
C15 N2 C3 112.0(3)
C15 N2 C4 110.7(3)
C7 N3 C5 114.5(3)
C41 N3 C5 117.7(3)
C41 N3 C7 118.2(3)
C6 N4 C8 116.8(3)
C48 N4 C6 117.2(3)
C48 N4 C8 116.1(3)
P1 C1 H1A 108.5
P1 C1 H1B 108.5
N1 C1 P1 115.1(2)
N1 C1 H1A 108.5
N1 C1 H1B 108.5
H1A C1 H1B 107.5
P2 C2 H2A 108.4
P2 C2 H2B 108.4
N1 C2 P2 115.4(2)
N1 C2 H2A 108.4
N1 C2 H2B 108.4
H2A C2 H2B 107.5
P1 C3 H3A 108.9
P1 C3 H3B 108.9
N2 C3 P1 113.5(2)
N2 C3 H3A 108.9
N2 C3 H3B 108.9
H3A C3 H3B 107.7
P2 C4 H4A 109.1
P2 C4 H4B 109.1
N2 C4 P2 112.5(2)
N2 C4 H4A 109.1
N2 C4 H4B 109.1
H4A C4 H4B 107.8
P3 C5 H5A 109.2
P3 C5 H5B 109.2
N3 C5 P3 112.2(2)
N3 C5 H5A 109.2
N3 C5 H5B 109.2
H5A C5 H5B 107.9
P3 C6 H6A 108.9
P3 C6 H6B 108.9
N4 C6 P3 113.4(2)
N4 C6 H6A 108.9
N4 C6 H6B 108.9
H6A C6 H6B 107.7
P4 C7 H7A 108.7
P4 C7 H7B 108.7
N3 C7 P4 114.4(2)
N3 C7 H7A 108.7
N3 C7 H7B 108.7
H7A C7 H7B 107.6
P4 C8 H8A 109.1
P4 C8 H8B 109.1
N4 C8 P4 112.5(2)
N4 C8 H8A 109.1
N4 C8 H8B 109.1
H8A C8 H8B 107.8
C10 C9 P1 117.4(3)
C10 C9 C14 118.9(3)
C14 C9 P1 123.7(3)
C9 C10 H10 119.7
C11 C10 C9 120.6(4)
C11 C10 H10 119.7
C10 C11 H11 120.0
C12 C11 C10 120.0(4)
C12 C11 H11 120.0
C11 C12 H12 119.9
C11 C12 C13 120.1(4)
C13 C12 H12 119.9
C12 C13 H13 120.0
C14 C13 C12 120.1(4)
C14 C13 H13 120.0
C9 C14 H14 119.9
C13 C14 C9 120.3(3)
C13 C14 H14 119.9
C16 C15 N2 122.7(3)
C20 C15 N2 118.3(3)
C20 C15 C16 119.0(3)
C15 C16 H16 119.4
C17 C16 C15 121.1(4)
C17 C16 H16 119.4
C16 C17 H17 120.3
C18 C17 C16 119.5(4)
C18 C17 H17 120.3
O1 C18 C19 115.5(3)
C17 C18 O1 124.4(3)
C17 C18 C19 120.1(3)
C18 C19 H19 120.1
C18 C19 C20 119.8(3)
C20 C19 H19 120.1
C15 C20 C19 120.5(3)
C15 C20 H20 119.7
C19 C20 H20 119.7
O1 C21 H21A 109.5
O1 C21 H21B 109.5
O1 C21 H21C 109.5
H21A C21 H21B 109.5
H21A C21 H21C 109.5
H21B C21 H21C 109.5
C23 C22 N1 122.2(3)
C23 C22 C27 115.7(3)
C27 C22 N1 122.0(3)
C22 C23 H23 118.8
C24 C23 C22 122.3(4)
C24 C23 H23 118.8
C23 C24 H24 119.8
C25 C24 C23 120.4(4)
C25 C24 H24 119.8
O2 C25 C26 116.3(3)
C24 C25 O2 125.3(4)
C24 C25 C26 118.4(4)
C25 C26 H26 119.5
C27 C26 C25 121.1(4)
C27 C26 H26 119.5
C22 C27 H27 119.0
C26 C27 C22 122.0(4)
C26 C27 H27 119.0
O2 C28 H28A 109.5
O2 C28 H28B 109.5
O2 C28 H28C 109.5
H28A C28 H28B 109.5
H28A C28 H28C 109.5
H28B C28 H28C 109.5
C30 C29 P2 124.0(3)
C34 C29 P2 117.4(3)
C34 C29 C30 118.5(3)
C29 C30 H30 119.7
C31 C30 C29 120.6(3)
C31 C30 H30 119.7
C30 C31 H31 119.9
C32 C31 C30 120.2(3)
C32 C31 H31 119.9
C31 C32 H32 120.0
C31 C32 C33 120.0(4)
C33 C32 H32 120.0
C32 C33 H33 120.0
C32 C33 C34 119.9(4)
C34 C33 H33 120.0
C29 C34 H34 119.6
C33 C34 C29 120.8(3)
C33 C34 H34 119.6
C36 C35 P3 120.2(3)
C36 C35 C40 119.0(3)
C40 C35 P3 120.7(3)
C35 C36 H36 119.6
C35 C36 C37 120.7(4)
C37 C36 H36 119.6
C36 C37 H37 120.1
C38 C37 C36 119.9(4)
C38 C37 H37 120.1
C37 C38 H38 120.0
C37 C38 C39 119.9(3)
C39 C38 H38 120.0
C38 C39 H39 119.8
C40 C39 C38 120.4(4)
C40 C39 H39 119.8
C35 C40 H40 120.0
C39 C40 C35 120.1(3)
C39 C40 H40 120.0
C42 C41 N3 121.8(3)
C46 C41 N3 121.1(3)
C46 C41 C42 117.0(3)
C41 C42 H42 119.4
C43 C42 C41 121.1(3)
C43 C42 H42 119.4
C42 C43 H43 119.6
C44 C43 C42 120.8(3)
C44 C43 H43 119.6
O3 C44 C43 116.3(3)
C45 C44 O3 124.4(3)
C45 C44 C43 119.4(3)
C44 C45 H45 120.2
C44 C45 C46 119.7(4)
C46 C45 H45 120.2
C41 C46 C45 122.1(4)
C41 C46 H46 119.0
C45 C46 H46 119.0
O3 C47 H47A 109.5
O3 C47 H47B 109.5
O3 C47 H47C 109.5
H47A C47 H47B 109.5
H47A C47 H47C 109.5
H47B C47 H47C 109.5
C49 C48 N4 120.1(3)
C53 C48 N4 122.8(3)
C53 C48 C49 117.0(3)
C48 C49 H49 119.0
C50 C49 C48 122.1(3)
C50 C49 H49 119.0
C49 C50 H50 120.2
C51 C50 C49 119.6(3)
C51 C50 H50 120.2
O4 C51 C50 124.8(3)
O4 C51 C52 115.8(3)
C52 C51 C50 119.3(3)
C51 C52 H52 119.6
C51 C52 C53 120.8(3)
C53 C52 H52 119.6
C48 C53 H53 119.4
C52 C53 C48 121.2(4)
C52 C53 H53 119.4
O4 C54 H54A 109.5
O4 C54 H54B 109.5
O4 C54 H54C 109.5
H54A C54 H54B 109.5
H54A C54 H54C 109.5
H54B C54 H54C 109.5
C56 C55 P4 123.7(3)
C60 C55 P4 118.2(3)
C60 C55 C56 117.9(3)
C55 C56 H56 119.7
C57 C56 C55 120.6(3)
C57 C56 H56 119.7
C56 C57 H57 119.6
C58 C57 C56 120.7(3)
C58 C57 H57 119.6
C57 C58 H58 120.2
C57 C58 C59 119.6(3)
C59 C58 H58 120.2
C58 C59 H59 120.1
C60 C59 C58 119.8(4)
C60 C59 H59 120.1
C55 C60 H60 119.3
C59 C60 C55 121.5(3)
C59 C60 H60 119.3
P1' Rh1' HA 82.4(19)
P1' Rh1' P2' 82.07(3)
P2' Rh1' HA 84.5(19)
P3' Rh1' HA 88.0(19)
P3' Rh1' P1' 137.74(3)
P3' Rh1' P2' 137.93(3)
P3' Rh1' P4' 78.34(3)
P4' Rh1' HA 166(2)
P4' Rh1' P1' 107.77(3)
P4' Rh1' P2' 105.55(3)
C1' P1' Rh1' 113.46(12)
C3' P1' Rh1' 114.55(11)
C3' P1' C1' 95.50(16)
C9' P1' Rh1' 127.89(13)
C9' P1' C1' 103.32(16)
C9' P1' C3' 96.42(16)
C2' P2' Rh1' 112.50(11)
C4' P2' Rh1' 111.83(12)
C4' P2' C2' 99.28(17)
C29' P2' Rh1' 129.49(12)
C29' P2' C2' 102.93(16)
C29' P2' C4' 95.96(16)
C5' P3' Rh1' 115.24(12)
C6' P3' Rh1' 115.52(12)
C6' P3' C5' 98.80(16)
C35' P3' Rh1' 125.28(12)
C35' P3' C5' 101.52(17)
C35' P3' C6' 95.90(16)
C7' P4' Rh1' 112.66(12)
C7' P4' C8' 98.79(16)
C8' P4' Rh1' 115.53(11)
C55' P4' Rh1' 124.54(12)
C55' P4' C7' 102.53(17)
C55' P4' C8' 98.95(16)
C18' O1' C21' 117.1(3)
C25' O2' C28' 116.6(3)
C44' O3' C47' 116.6(3)
C51' O4' C54' 117.2(3)
C2' N1' C1' 115.1(3)
C22' N1' C1' 120.0(3)
C22' N1' C2' 121.8(3)
C4' N2' C3' 115.7(3)
C15' N2' C3' 110.8(3)
C15' N2' C4' 113.1(3)
C7' N3' C5' 116.5(3)
C41' N3' C5' 116.8(3)
C41' N3' C7' 116.9(3)
C8' N4' C6' 113.7(3)
C48' N4' C6' 117.1(3)
C48' N4' C8' 117.3(3)
P1' C1' H1'A 108.6
P1' C1' H1'B 108.6
N1' C1' P1' 114.7(2)
N1' C1' H1'A 108.6
N1' C1' H1'B 108.6
H1'A C1' H1'B 107.6
P2' C2' H2'A 108.5
P2' C2' H2'B 108.5
N1' C2' P2' 115.1(2)
N1' C2' H2'A 108.5
N1' C2' H2'B 108.5
H2'A C2' H2'B 107.5
P1' C3' H3'A 108.8
P1' C3' H3'B 108.8
N2' C3' P1' 113.8(2)
N2' C3' H3'A 108.8
N2' C3' H3'B 108.8
H3'A C3' H3'B 107.7
P2' C4' H4'A 109.0
P2' C4' H4'B 109.0
N2' C4' P2' 113.0(2)
N2' C4' H4'A 109.0
N2' C4' H4'B 109.0
H4'A C4' H4'B 107.8
P3' C5' H5'A 109.1
P3' C5' H5'B 109.1
N3' C5' P3' 112.7(2)
N3' C5' H5'A 109.1
N3' C5' H5'B 109.1
H5'A C5' H5'B 107.8
P3' C6' H6'A 109.2
P3' C6' H6'B 109.2
N4' C6' P3' 112.0(2)
N4' C6' H6'A 109.2
N4' C6' H6'B 109.2
H6'A C6' H6'B 107.9
P4' C7' H7'A 109.3
P4' C7' H7'B 109.3
N3' C7' P4' 111.5(2)
N3' C7' H7'A 109.3
N3' C7' H7'B 109.3
H7'A C7' H7'B 108.0
P4' C8' H8'A 108.5
P4' C8' H8'B 108.5
N4' C8' P4' 115.1(2)
N4' C8' H8'A 108.5
N4' C8' H8'B 108.5
H8'A C8' H8'B 107.5
C10' C9' P1' 117.6(3)
C10' C9' C14' 119.1(3)
C14' C9' P1' 123.3(3)
C9' C10' H10' 119.5
C9' C10' C11' 121.0(4)
C11' C10' H10' 119.5
C10' C11' H11' 120.3
C12' C11' C10' 119.5(4)
C12' C11' H11' 120.3
C11' C12' H12' 120.0
C11' C12' C13' 119.9(4)
C13' C12' H12' 120.0
C12' C13' H13' 119.6
C14' C13' C12' 120.9(4)
C14' C13' H13' 119.6
C9' C14' H14' 120.2
C13' C14' C9' 119.6(4)
C13' C14' H14' 120.2
C16' C15' N2' 123.6(3)
C16' C15' C20' 117.7(3)
C20' C15' N2' 118.8(3)
C15' C16' H16' 119.6
C17' C16' C15' 120.9(3)
C17' C16' H16' 119.6
C16' C17' H17' 119.6
C18' C17' C16' 120.8(3)
C18' C17' H17' 119.6
O1' C18' C17' 116.0(3)
O1' C18' C19' 124.5(3)
C17' C18' C19' 119.5(3)
C18' C19' H19' 120.4
C20' C19' C18' 119.2(3)
C20' C19' H19' 120.4
C15' C20' H20' 119.0
C19' C20' C15' 122.0(3)
C19' C20' H20' 119.0
O1' C21' H21D 109.5
O1' C21' H21E 109.5
O1' C21' H21F 109.5
H21D C21' H21E 109.5
H21D C21' H21F 109.5
H21E C21' H21F 109.5
C23' C22' N1' 121.9(3)
C27' C22' N1' 122.1(3)
C27' C22' C23' 115.8(3)
C22' C23' H23' 119.0
C24' C23' C22' 121.9(4)
C24' C23' H23' 119.0
C23' C24' H24' 119.6
C23' C24' C25' 120.9(4)
C25' C24' H24' 119.6
O2' C25' C24' 116.2(3)
C26' C25' O2' 125.7(4)
C26' C25' C24' 118.1(4)
C25' C26' H26' 119.5
C25' C26' C27' 121.1(4)
C27' C26' H26' 119.5
C22' C27' H27' 118.9
C26' C27' C22' 122.2(4)
C26' C27' H27' 118.9
O2' C28' H28D 109.5
O2' C28' H28E 109.5
O2' C28' H28F 109.5
H28D C28' H28E 109.5
H28D C28' H28F 109.5
H28E C28' H28F 109.5
C30' C29' P2' 123.2(3)
C34' C29' P2' 117.4(3)
C34' C29' C30' 119.2(3)
C29' C30' H30' 119.9
C31' C30' C29' 120.2(3)
C31' C30' H30' 119.9
C30' C31' H31' 120.0
C32' C31' C30' 120.0(4)
C32' C31' H31' 120.0
C31' C32' H32' 120.0
C33' C32' C31' 120.0(4)
C33' C32' H32' 120.0
C32' C33' H33' 119.9
C32' C33' C34' 120.3(4)
C34' C33' H33' 119.9
C29' C34' C33' 120.3(4)
C29' C34' H34' 119.9
C33' C34' H34' 119.9
C36' C35' P3' 119.6(3)
C36' C35' C40' 119.3(3)
C40' C35' P3' 120.9(3)
C35' C36' H36' 119.7
C35' C36' C37' 120.6(3)
C37' C36' H36' 119.7
C36' C37' H37' 120.2
C38' C37' C36' 119.6(4)
C38' C37' H37' 120.2
C37' C38' H38' 120.1
C39' C38' C37' 119.8(3)
C39' C38' H38' 120.1
C38' C39' H39' 119.5
C38' C39' C40' 121.1(4)
C40' C39' H39' 119.5
C35' C40' H40' 120.2
C39' C40' C35' 119.6(4)
C39' C40' H40' 120.2
C42' C41' N3' 120.5(3)
C42' C41' C46' 117.5(3)
C46' C41' N3' 121.9(3)
C41' C42' H42' 119.0
C43' C42' C41' 121.9(3)
C43' C42' H42' 119.0
C42' C43' H43' 120.1
C44' C43' C42' 119.7(3)
C44' C43' H43' 120.1
O3' C44' C43' 125.0(3)
O3' C44' C45' 115.5(3)
C43' C44' C45' 119.5(3)
C44' C45' H45' 119.6
C44' C45' C46' 120.7(3)
C46' C45' H45' 119.6
C41' C46' H46' 119.7
C45' C46' C41' 120.6(3)
C45' C46' H46' 119.7
O3' C47' H47D 109.5
O3' C47' H47E 109.5
O3' C47' H47F 109.5
H47D C47' H47E 109.5
H47D C47' H47F 109.5
H47E C47' H47F 109.5
C49' C48' N4' 122.8(3)
C53' C48' N4' 120.4(3)
C53' C48' C49' 116.7(3)
C48' C49' H49' 119.5
C50' C49' C48' 120.9(3)
C50' C49' H49' 119.5
C49' C50' H50' 119.7
C51' C50' C49' 120.6(3)
C51' C50' H50' 119.7
C50' C51' O4' 116.3(3)
C52' C51' O4' 124.1(3)
C52' C51' C50' 119.6(3)
C51' C52' H52' 120.2
C51' C52' C53' 119.6(3)
C53' C52' H52' 120.2
C48' C53' H53' 118.7
C52' C53' C48' 122.6(4)
C52' C53' H53' 118.7
O4' C54' H54D 109.5
O4' C54' H54E 109.5
O4' C54' H54F 109.5
H54D C54' H54E 109.5
H54D C54' H54F 109.5
H54E C54' H54F 109.5
C56' C55' P4' 117.0(3)
C60' C55' P4' 124.0(3)
C60' C55' C56' 118.6(3)
C55' C56' H56' 119.5
C57' C56' C55' 121.0(3)
C57' C56' H56' 119.5
C56' C57' H57' 120.0
C58' C57' C56' 120.0(4)
C58' C57' H57' 120.0
C57' C58' H58' 120.0
C57' C58' C59' 119.9(4)
C59' C58' H58' 120.0
C58' C59' H59' 119.9
C58' C59' C60' 120.1(4)
C60' C59' H59' 119.9
C55' C60' C59' 120.4(4)
C55' C60' H60' 119.8
C59' C60' H60' 119.8
C4S O1S C1S 105.6(3)
O1S C1S H1SA 110.3
O1S C1S H1SB 110.3
O1S C1S C2S 106.9(4)
H1SA C1S H1SB 108.6
C2S C1S H1SA 110.3
C2S C1S H1SB 110.3
C1S C2S H2SA 111.0
C1S C2S H2SB 111.0
C1S C2S C3S 103.7(4)
H2SA C2S H2SB 109.0
C3S C2S H2SA 111.0
C3S C2S H2SB 111.0
C2S C3S H3SA 111.1
C2S C3S H3SB 111.1
H3SA C3S H3SB 109.0
C4S C3S C2S 103.4(4)
C4S C3S H3SA 111.1
C4S C3S H3SB 111.1
O1S C4S C3S 105.0(4)
O1S C4S H4SA 110.7
O1S C4S H4SB 110.7
C3S C4S H4SA 110.7
C3S C4S H4SB 110.7
H4SA C4S H4SB 108.8
C5S O2S C8S 102.5(5)
C7SB O2SB C6S 101.0(11)
C7SC O2SC C5S 110.3(16)
O2S C5S H5SA 108.8
O2S C5S H5SB 108.8
O2S C5S C6S 113.8(5)
O2SC C5S H5SE 113.0
O2SC C5S H5SF 113.0
H5SA C5S H5SB 107.7
H5SC C5S H5SD 110.4
H5SE C5S H5SF 110.4
C6S C5S O2SC 93.8(5)
C6S C5S H5SA 108.8
C6S C5S H5SB 108.8
C6S C5S H5SC 113.0
C6S C5S H5SD 113.0
C6S C5S H5SE 113.0
C6S C5S H5SF 113.0
C6S C5S C8SB 93.8(5)
C8SB C5S H5SC 113.0
C8SB C5S H5SD 113.0
O2SB C6S C5S 117.0(5)
O2SB C6S H6SC 108.0
O2SB C6S H6SD 108.0
C5S C6S H6SA 112.4
C5S C6S H6SB 112.4
C5S C6S H6SC 108.0
C5S C6S H6SD 108.0
C5S C6S H6SE 108.0
C5S C6S H6SF 108.0
C5S C6S C7S 96.9(4)
H6SA C6S H6SB 109.9
H6SC C6S H6SD 107.3
H6SE C6S H6SF 107.3
C7S C6S H6SA 112.4
C7S C6S H6SB 112.4
C8SC C6S C5S 117.0(5)
C8SC C6S H6SE 108.0
C8SC C6S H6SF 108.0
C6S C7S H7SA 111.3
C6S C7S H7SB 111.3
H7SA C7S H7SB 109.2
C8S C7S C6S 102.6(6)
C8S C7S H7SA 111.3
C8S C7S H7SB 111.3
O2S C8S C7S 107.0(7)
O2S C8S H8SA 110.3
O2S C8S H8SB 110.3
C7S C8S H8SA 110.3
C7S C8S H8SB 110.3
H8SA C8S H8SB 108.6
O2SB C7SB H7SC 111.2
O2SB C7SB H7SD 111.2
O2SB C7SB C8SB 102.6(13)
H7SC C7SB H7SD 109.2
C8SB C7SB H7SC 111.2
C8SB C7SB H7SD 111.2
C5S C8SB H8SC 111.5
C5S C8SB H8SD 111.5
C7SB C8SB C5S 101.2(10)
C7SB C8SB H8SC 111.5
C7SB C8SB H8SD 111.5
H8SC C8SB H8SD 109.4
O2SC C7SC H7SE 111.0
O2SC C7SC H7SF 111.0
O2SC C7SC C8SC 104(2)
H7SE C7SC H7SF 109.0
C8SC C7SC H7SE 111.0
C8SC C7SC H7SF 111.0
C6S C8SC C7SC 107.2(15)
C6S C8SC H8SE 110.3
C6S C8SC H8SF 110.3
C7SC C8SC H8SE 110.3
C7SC C8SC H8SF 110.3
H8SE C8SC H8SF 108.5

loop_
_geom_bond_atom_site_label_1
_geom_bond_atom_site_label_2
_geom_bond_distance
Rh1 H 1.59(3)
Rh1 P1 2.2831(9)
Rh1 P2 2.2879(9)
Rh1 P3 2.2420(9)
Rh1 P4 2.2841(9)
P1 C1 1.890(4)
P1 C3 1.863(4)
P1 C9 1.840(4)
P2 C2 1.893(4)
P2 C4 1.869(4)
P2 C29 1.839(4)
P3 C5 1.866(3)
P3 C6 1.892(4)
P3 C35 1.834(4)
P4 C7 1.895(4)
P4 C8 1.860(4)
P4 C55 1.845(4)
O1 C18 1.383(4)
O1 C21 1.427(4)
O2 C25 1.384(5)
O2 C28 1.427(5)
O3 C44 1.384(4)
O3 C47 1.424(5)
O4 C51 1.376(5)
O4 C54 1.423(5)
N1 C1 1.457(4)
N1 C2 1.455(5)
N1 C22 1.404(5)
N2 C3 1.472(4)
N2 C4 1.473(4)
N2 C15 1.452(4)
N3 C5 1.464(5)
N3 C7 1.458(5)
N3 C41 1.417(5)
N4 C6 1.458(4)
N4 C8 1.461(5)
N4 C48 1.414(5)
C1 H1A 0.9900
C1 H1B 0.9900
C2 H2A 0.9900
C2 H2B 0.9900
C3 H3A 0.9900
C3 H3B 0.9900
C4 H4A 0.9900
C4 H4B 0.9900
C5 H5A 0.9900
C5 H5B 0.9900
C6 H6A 0.9900
C6 H6B 0.9900
C7 H7A 0.9900
C7 H7B 0.9900
C8 H8A 0.9900
C8 H8B 0.9900
C9 C10 1.394(5)
C9 C14 1.402(5)
C10 H10 0.9500
C10 C11 1.394(5)
C11 H11 0.9500
C11 C12 1.381(6)
C12 H12 0.9500
C12 C13 1.393(6)
C13 H13 0.9500
C13 C14 1.390(5)
C14 H14 0.9500
C15 C16 1.386(5)
C15 C20 1.381(5)
C16 H16 0.9500
C16 C17 1.383(6)
C17 H17 0.9500
C17 C18 1.382(5)
C18 C19 1.387(5)
C19 H19 0.9500
C19 C20 1.390(5)
C20 H20 0.9500
C21 H21A 0.9800
C21 H21B 0.9800
C21 H21C 0.9800
C22 C23 1.403(5)
C22 C27 1.403(5)
C23 H23 0.9500
C23 C24 1.395(5)
C24 H24 0.9500
C24 C25 1.380(6)
C25 C26 1.389(6)
C26 H26 0.9500
C26 C27 1.383(6)
C27 H27 0.9500
C28 H28A 0.9800
C28 H28B 0.9800
C28 H28C 0.9800
C29 C30 1.406(5)
C29 C34 1.395(5)
C30 H30 0.9500
C30 C31 1.389(5)
C31 H31 0.9500
C31 C32 1.388(5)
C32 H32 0.9500
C32 C33 1.391(6)
C33 H33 0.9500
C33 C34 1.393(5)
C34 H34 0.9500
C35 C36 1.391(5)
C35 C40 1.405(5)
C36 H36 0.9500
C36 C37 1.392(5)
C37 H37 0.9500
C37 C38 1.390(6)
C38 H38 0.9500
C38 C39 1.390(6)
C39 H39 0.9500
C39 C40 1.388(5)
C40 H40 0.9500
C41 C42 1.400(5)
C41 C46 1.395(5)
C42 H42 0.9500
C42 C43 1.390(5)
C43 H43 0.9500
C43 C44 1.387(5)
C44 C45 1.379(5)
C45 H45 0.9500
C45 C46 1.400(5)
C46 H46 0.9500
C47 H47A 0.9800
C47 H47B 0.9800
C47 H47C 0.9800
C48 C49 1.402(5)
C48 C53 1.396(5)
C49 H49 0.9500
C49 C50 1.390(5)
C50 H50 0.9500
C50 C51 1.388(5)
C51 C52 1.383(5)
C52 H52 0.9500
C52 C53 1.389(5)
C53 H53 0.9500
C54 H54A 0.9800
C54 H54B 0.9800
C54 H54C 0.9800
C55 C56 1.400(5)
C55 C60 1.397(5)
C56 H56 0.9500
C56 C57 1.393(5)
C57 H57 0.9500
C57 C58 1.378(6)
C58 H58 0.9500
C58 C59 1.393(6)
C59 H59 0.9500
C59 C60 1.388(5)
C60 H60 0.9500
Rh1' HA 1.61(3)
Rh1' P1' 2.2812(9)
Rh1' P2' 2.3024(9)
Rh1' P3' 2.2389(9)
Rh1' P4' 2.2779(9)
P1' C1' 1.898(4)
P1' C3' 1.872(4)
P1' C9' 1.839(4)
P2' C2' 1.901(4)
P2' C4' 1.880(4)
P2' C29' 1.845(4)
P3' C5' 1.896(4)
P3' C6' 1.881(4)
P3' C35' 1.835(4)
P4' C7' 1.860(3)
P4' C8' 1.891(3)
P4' C55' 1.834(4)
O1' C18' 1.378(4)
O1' C21' 1.418(5)
O2' C25' 1.383(5)
O2' C28' 1.424(5)
O3' C44' 1.376(5)
O3' C47' 1.420(5)
O4' C51' 1.389(4)
O4' C54' 1.423(5)
N1' C1' 1.453(5)
N1' C2' 1.451(5)
N1' C22' 1.410(5)
N2' C3' 1.471(4)
N2' C4' 1.467(4)
N2' C15' 1.439(5)
N3' C5' 1.469(4)
N3' C7' 1.448(5)
N3' C41' 1.420(5)
N4' C6' 1.463(5)
N4' C8' 1.460(4)
N4' C48' 1.414(5)
C1' H1'A 0.9900
C1' H1'B 0.9900
C2' H2'A 0.9900
C2' H2'B 0.9900
C3' H3'A 0.9900
C3' H3'B 0.9900
C4' H4'A 0.9900
C4' H4'B 0.9900
C5' H5'A 0.9900
C5' H5'B 0.9900
C6' H6'A 0.9900
C6' H6'B 0.9900
C7' H7'A 0.9900
C7' H7'B 0.9900
C8' H8'A 0.9900
C8' H8'B 0.9900
C9' C10' 1.385(5)
C9' C14' 1.406(5)
C10' H10' 0.9500
C10' C11' 1.395(6)
C11' H11' 0.9500
C11' C12' 1.382(6)
C12' H12' 0.9500
C12' C13' 1.387(6)
C13' H13' 0.9500
C13' C14' 1.381(6)
C14' H14' 0.9500
C15' C16' 1.390(5)
C15' C20' 1.397(5)
C16' H16' 0.9500
C16' C17' 1.387(5)
C17' H17' 0.9500
C17' C18' 1.384(5)
C18' C19' 1.392(5)
C19' H19' 0.9500
C19' C20' 1.391(5)
C20' H20' 0.9500
C21' H21D 0.9800
C21' H21E 0.9800
C21' H21F 0.9800
C22' C23' 1.408(5)
C22' C27' 1.399(5)
C23' H23' 0.9500
C23' C24' 1.383(6)
C24' H24' 0.9500
C24' C25' 1.391(6)
C25' C26' 1.382(6)
C26' H26' 0.9500
C26' C27' 1.383(6)
C27' H27' 0.9500
C28' H28D 0.9800
C28' H28E 0.9800
C28' H28F 0.9800
C29' C30' 1.399(5)
C29' C34' 1.394(5)
C30' H30' 0.9500
C30' C31' 1.398(5)
C31' H31' 0.9500
C31' C32' 1.388(6)
C32' H32' 0.9500
C32' C33' 1.385(6)
C33' H33' 0.9500
C33' C34' 1.395(5)
C34' H34' 0.9500
C35' C36' 1.393(5)
C35' C40' 1.406(5)
C36' H36' 0.9500
C36' C37' 1.398(5)
C37' H37' 0.9500
C37' C38' 1.394(5)
C38' H38' 0.9500
C38' C39' 1.384(6)
C39' H39' 0.9500
C39' C40' 1.385(5)
C40' H40' 0.9500
C41' C42' 1.399(5)
C41' C46' 1.402(5)
C42' H42' 0.9500
C42' C43' 1.392(5)
C43' H43' 0.9500
C43' C44' 1.385(5)
C44' C45' 1.387(5)
C45' H45' 0.9500
C45' C46' 1.396(5)
C46' H46' 0.9500
C47' H47D 0.9800
C47' H47E 0.9800
C47' H47F 0.9800
C48' C49' 1.407(5)
C48' C53' 1.396(5)
C49' H49' 0.9500
C49' C50' 1.396(5)
C50' H50' 0.9500
C50' C51' 1.384(5)
C51' C52' 1.380(5)
C52' H52' 0.9500
C52' C53' 1.389(5)
C53' H53' 0.9500
C54' H54D 0.9800
C54' H54E 0.9800
C54' H54F 0.9800
C55' C56' 1.399(5)
C55' C60' 1.390(5)
C56' H56' 0.9500
C56' C57' 1.388(5)
C57' H57' 0.9500
C57' C58' 1.379(6)
C58' H58' 0.9500
C58' C59' 1.393(6)
C59' H59' 0.9500
C59' C60' 1.396(5)
C60' H60' 0.9500
O1S C1S 1.425(5)
O1S C4S 1.423(5)
C1S H1SA 0.9900
C1S H1SB 0.9900
C1S C2S 1.527(7)
C2S H2SA 0.9900
C2S H2SB 0.9900
C2S C3S 1.537(7)
C3S H3SA 0.9900
C3S H3SB 0.9900
C3S C4S 1.514(7)
C4S H4SA 0.9900
C4S H4SB 0.9900
O2S C5S 1.288(7)
O2S C8S 1.451(10)
O2SB C6S 1.401(10)
O2SB C7SB 1.395(18)
O2SC C5S 1.719(11)
O2SC C7SC 1.38(4)
C5S H5SA 0.9900
C5S H5SB 0.9900
C5S H5SC 0.9900
C5S H5SD 0.9900
C5S H5SE 0.9900
C5S H5SF 0.9900
C5S C6S 1.492(6)
C5S C8SB 1.719(12)
C6S H6SA 0.9900
C6S H6SB 0.9900
C6S H6SC 0.9900
C6S H6SD 0.9900
C6S H6SE 0.9900
C6S H6SF 0.9900
C6S C7S 1.591(9)
C6S C8SC 1.401(10)
C7S H7SA 0.9900
C7S H7SB 0.9900
C7S C8S 1.545(10)
C8S H8SA 0.9900
C8S H8SB 0.9900
C7SB H7SC 0.9900
C7SB H7SD 0.9900
C7SB C8SB 1.590(18)
C8SB H8SC 0.9900
C8SB H8SD 0.9900
C7SC H7SE 0.9900
C7SC H7SF 0.9900
C7SC C8SC 1.58(3)
C8SC H8SE 0.9900
C8SC H8SF 0.9900

loop_
_twin_individual_id
_twin_individual_mass_fraction_refined
1 0.541(14)
2 0.459(14)
